data_7237598
loop_
_publ_author_name
'Peng, Zhixing'
'Zhang, Kang'
'Huang, Zongwei'
'Wang, Zaibin'
'Duttwyler, Simon'
'Wang, Yanguang'
'Lu, Ping'

_publ_section_title
;
 Emissions from a triphenylamine--benzothiadiazole--monocarbaborane triad
 and its applications as a fluorescent chemosensor and a white OLED
 component
;
_journal_issue 8
_journal_name_full 'Journal of Materials Chemistry C'
_journal_page_first 2430
_journal_paper_doi 10.1039/C8TC06176A
_journal_volume 7
_journal_year 2019
_chemical_absolute_configuration rmad
_chemical_formula_moiety 'C27 H27 B11 N3 S, C8 H20 N'
_chemical_formula_sum 'C35 H47 B11 N4 S'
_chemical_formula_weight 674.73
_space_group_crystal_system orthorhombic
_space_group_IT_number 33
_space_group_name_Hall 'P 2c -2n'
_space_group_name_H-M_alt 'P n a 21'
_atom_sites_solution_hydrogens geom
_atom_sites_solution_primary dual
_audit_creation_date 2018-05-23
_audit_creation_method
;
Olex2 1.2
(compiled 2018.04.26 svn.r3504 for OlexSys, GUI svn.r5492)
;
_audit_update_record
;
2018-06-20 deposited with the CCDC.
2019-01-27 downloaded from the CCDC.
;
_cell_angle_alpha 90
_cell_angle_beta 90
_cell_angle_gamma 90
_cell_formula_units_Z 16
_cell_length_a 38.0550(16)
_cell_length_b 8.6859(4)
_cell_length_c 48.844(2)
_cell_measurement_reflns_used 9977
_cell_measurement_temperature 170(2)
_cell_measurement_theta_max 54.80
_cell_measurement_theta_min 3.74
_cell_volume 16145.0(12)
_computing_cell_refinement 'SAINT v8.37A (Bruker, 2015)'
_computing_data_reduction 'SAINT v8.37A (Bruker, 2015)'
_computing_molecular_graphics 'Olex2 (Dolomanov et al., 2009)'
_computing_publication_material 'Olex2 (Dolomanov et al., 2009)'
_computing_structure_refinement 'ShelXL (Sheldrick, 2015)'
_computing_structure_solution 'ShelXT (Sheldrick, 2015)'
_diffrn_ambient_temperature 170.0
_diffrn_measured_fraction_theta_full 0.986
_diffrn_measured_fraction_theta_max 0.985
_diffrn_measurement_device_type 'Bruker D8 Venture'
_diffrn_measurement_method '\f and \w scans'
_diffrn_radiation_type GaK\a
_diffrn_radiation_wavelength 1.34139
_diffrn_reflns_av_R_equivalents 0.0713
_diffrn_reflns_av_unetI/netI 0.0636
_diffrn_reflns_Laue_measured_fraction_full 0.986
_diffrn_reflns_Laue_measured_fraction_max 0.985
_diffrn_reflns_limit_h_max 46
_diffrn_reflns_limit_h_min -46
_diffrn_reflns_limit_k_max 10
_diffrn_reflns_limit_k_min -10
_diffrn_reflns_limit_l_max 59
_diffrn_reflns_limit_l_min -41
_diffrn_reflns_number 126298
_diffrn_reflns_point_group_measured_fraction_full 0.877
_diffrn_reflns_point_group_measured_fraction_max 0.871
_diffrn_reflns_theta_full 53.594
_diffrn_reflns_theta_max 54.986
_diffrn_reflns_theta_min 3.108
_diffrn_standards_number 0
_exptl_absorpt_coefficient_mu 0.598
_exptl_absorpt_correction_T_max 0.7508
_exptl_absorpt_correction_T_min 0.5387
_exptl_absorpt_correction_type multi-scan
_exptl_absorpt_process_details
'SADABS-2016/2 (Bruker,2016/2) was used for absorption correction. wR2(int) was 0.1919 before and 0.0929 after correction. The Ratio of minimum to maximum transmission is 0.7175. The \l/2 correction factor is Not present.'
_exptl_crystal_colour yellow
_exptl_crystal_density_diffrn 1.110
_exptl_crystal_description block
_exptl_crystal_F_000 5696
_exptl_crystal_size_max 0.1
_exptl_crystal_size_mid 0.08
_exptl_crystal_size_min 0.05
_refine_diff_density_max 2.704
_refine_diff_density_min -0.696
_refine_diff_density_rms 0.086
_refine_ls_abs_structure_details
;
 Flack x determined using 7865 quotients [(I+)-(I-)]/[(I+)+(I-)]
 (Parsons, Flack and Wagner, Acta Cryst. B69 (2013) 249-259).
;
_refine_ls_abs_structure_Flack 0.419(8)
_refine_ls_extinction_method none
_refine_ls_goodness_of_fit_ref 1.021
_refine_ls_hydrogen_treatment constr
_refine_ls_matrix_type full
_refine_ls_number_parameters 1841
_refine_ls_number_reflns 26836
_refine_ls_number_restraints 38
_refine_ls_restrained_S_all 1.029
_refine_ls_R_factor_all 0.1115
_refine_ls_R_factor_gt 0.0997
_refine_ls_shift/su_max 0.034
_refine_ls_shift/su_mean 0.001
_refine_ls_structure_factor_coef Fsqd
_refine_ls_weighting_details 'w=1/[\s^2^(Fo^2^)+(0.1820P)^2^+17.8584P] where P=(Fo^2^+2Fc^2^)/3'
_refine_ls_weighting_scheme calc
_refine_ls_wR_factor_gt 0.2594
_refine_ls_wR_factor_ref 0.2723
_reflns_Friedel_coverage 0.745
_reflns_Friedel_fraction_full 0.765
_reflns_Friedel_fraction_max 0.753
_reflns_number_gt 22602
_reflns_number_total 26836
_reflns_threshold_expression 'I > 2\s(I)'
_cod_data_source_file c8tc06176a2.cif
_cod_data_source_block wmj18077
_cod_original_cell_volume 16144.9(12)
_cod_database_code 7237598
_shelx_shelxl_version_number 2016/6
_shelx_space_group_comment
;
The symmetry employed for this shelxl refinement is uniquely defined
by the following loop, which should always be used as a source of
symmetry information in preference to the above space-group names.
They are only intended as comments.
;
_shelx_estimated_absorpt_t_max 0.971
_shelx_estimated_absorpt_t_min 0.943
_olex2_refinement_description
;
1. Fixed Uiso
 At 1.2 times of:
  All B(H) groups, All C(H) groups, All C(H,H) groups
 At 1.5 times of:
  All C(H,H,H) groups
2. Restrained distances
 C43-C42
 1.58 with sigma of 0.02
3. Uiso/Uaniso restraints and constraints
Uanis(C43) \\sim Ueq, Uanis(C42) \\sim Ueq, Uanis(B1C) \\sim Ueq, Uanis(B1)
\\sim Ueq, Uanis(C17A) \\sim Ueq: with sigma of 0.005 and sigma for terminal
atoms of 0.01
Uanis(C20) \\sim Ueq: with sigma of 0.001 and sigma for terminal atoms of 0.002
4.a Secondary CH2 refined with riding coordinates:
 C28(H28A,H28B), C30(H30A,H30B), C32(H32A,H32B), C34(H34A,H34B), C36(H36A,
 H36B), C38(H38A,H38B), C40(H40A,H40B), C42(H42A,H42B), C44(H44A,H44B),
 C46(H46A,H46B), C48(H48A,H48B), C50(H50A,H50B), C58(H58A,H58B), C52(H52A,H52B),
  C54(H54A,H54B), C56(H56A,H56B)
4.b Aromatic/amide H refined with riding coordinates:
 C5(H5), C6(H6), C11(H11), C12(H12), C14(H14), C15(H15), C17(H17), C18(H18),
 C19(H19), C20(H20), C21(H21), C23(H23), C24(H24), C25(H25), C26(H26), C27(H27),
  C5A(H5AA), C6A(H6AA), C11A(H11B), C12A(H12A), C14A(H14A), C15A(H15A),
 C17A(H17A), C18A(H18A), C19A(H19A), C20A(H20A), C21A(H21A), C23A(H23A),
 C24A(H24A), C25A(H25A), C26A(H26A), C27A(H27A), C5B(H5B), C6B(H6B), C11B(H11D),
  C12B(H12B), C14B(H14B), C15B(H15B), C17B(H17B), C18B(H18B), C19B(H19B),
 C20B(H20B), C21B(H21B), C23B(H23B), C24B(H24B), C25B(H25B), C26B(H26B),
 C27B(H27B), C5C(H5C), C6C(H6C), C11C(H11F), C12C(H12C), C14C(H14C), C15C(H15C),
  C17C(H17C), C18C(H18C), C19C(H19C), C20C(H20C), C21C(H21C), C23C(H23C),
 C24C(H24C), C25C(H25C), C26C(H26C), C27C(H27C)
4.c Fitted hexagon refined as free rotating group:
 C16(C17,C18,C19,C20,C21)
4.d Idealised Me refined as rotating group:
 C29(H29A,H29B,H29C), C31(H31A,H31B,H31C), C33(H33A,H33B,H33C), C35(H35A,H35B,
 H35C), C37(H37A,H37B,H37C), C39(H39A,H39B,H39C), C41(H41A,H41B,H41C), C43(H43A,
 H43B,H43C), C45(H45A,H45B,H45C), C47(H47A,H47B,H47C), C49(H49A,H49B,H49C),
 C51(H51A,H51B,H51C), C59(H59A,H59B,H59C), C53(H53A,H53B,H53C), C55(H55A,H55B,
 H55C), C57(H57A,H57B,H57C)
4.e Boron cage BH refined with riding coordinates:
 C1(H1), B2(H2), B3(H3), B4(H4), B5(H5A), B6(H6A), B7(H7), B8(H8), B9(H9),
 B10(H10), B11(H11A), C1A(H1A), B2A(H2A), B3A(H3A), B4A(H4A), B5A(H5AB),
 B6A(H6AB), B7A(H7A), B8A(H8A), B9A(H9A), B10A(H10A), B11A(H11C), C1B(H1B),
 B2B(H2B), B3B(H3B), B4B(H4B), B5B(H5BA), B6B(H6BA), B7B(H7B), B8B(H8B),
 B9B(H9B), B10B(H10B), B11B(H11E), C1C(H1C), B2C(H2C), B3C(H3C), B4C(H4C),
 B5C(H5CA), B6C(H6CA), B7C(H7C), B8C(H8C), B9C(H9C), B10C(H10C), B11C(H11G)
;
_olex2_submission_special_instructions 'No special instructions were received'

loop_
_space_group_symop_operation_xyz
'x, y, z'
'-x, -y, z+1/2'
'x+1/2, -y+1/2, z'
'-x+1/2, y+1/2, z+1/2'

loop_
_atom_site_label
_atom_site_type_symbol
_atom_site_fract_x
_atom_site_fract_y
_atom_site_fract_z
_atom_site_U_iso_or_equiv
_atom_site_adp_type
_atom_site_occupancy
_atom_site_site_symmetry_order
_atom_site_calc_flag
_atom_site_refinement_flags_posn
_atom_site_refinement_flags_adp
S1 S 0.75952(5) 1.2598(2) 0.54184(4) 0.0428(4) Uani 1 1 d . .
N1 N 0.60516(15) 1.0190(7) 0.43579(11) 0.0345(12) Uani 1 1 d . .
N2 N 0.72350(15) 1.2229(7) 0.52598(13) 0.0375(13) Uani 1 1 d . .
N3 N 0.74642(15) 1.2578(7) 0.57313(13) 0.0386(14) Uani 1 1 d . .
C1 C 0.7712(2) 1.3143(10) 0.73166(15) 0.0422(17) Uani 1 1 d . .
H1 H 0.784201 1.324852 0.752131 0.051 Uiso 1 1 calc R .
C2 C 0.7149(2) 1.2634(11) 0.64489(17) 0.049(2) Uani 1 1 d . .
C3 C 0.7024(2) 1.2446(10) 0.62260(16) 0.0433(18) Uani 1 1 d . .
C4 C 0.6885(2) 1.2225(9) 0.59596(15) 0.0405(17) Uani 1 1 d . .
C5 C 0.6533(2) 1.1876(12) 0.59052(17) 0.055(2) Uani 1 1 d . .
H5 H 0.636932 1.181823 0.605196 0.066 Uiso 1 1 calc R .
C6 C 0.64188(19) 1.1610(12) 0.56369(16) 0.052(2) Uani 1 1 d . .
H6 H 0.617736 1.136646 0.561313 0.063 Uiso 1 1 calc R .
C7 C 0.66197(18) 1.1667(9) 0.54070(16) 0.0404(16) Uani 1 1 d . .
C8 C 0.69833(17) 1.2028(8) 0.54521(14) 0.0323(14) Uani 1 1 d . .
C9 C 0.71142(17) 1.2244(8) 0.57260(15) 0.0327(14) Uani 1 1 d . .
C10 C 0.64770(17) 1.1349(8) 0.51276(14) 0.0331(14) Uani 1 1 d . .
C11 C 0.61179(18) 1.1533(10) 0.50755(16) 0.0441(18) Uani 1 1 d . .
H11 H 0.597016 1.193935 0.521457 0.053 Uiso 1 1 calc R .
C12 C 0.59742(19) 1.1134(11) 0.48259(16) 0.049(2) Uani 1 1 d . .
H12 H 0.572952 1.125946 0.479453 0.059 Uiso 1 1 calc R .
C13 C 0.61891(17) 1.0548(8) 0.46205(13) 0.0327(14) Uani 1 1 d . .
C14 C 0.65453(18) 1.0391(9) 0.46708(14) 0.0387(16) Uani 1 1 d . .
H14 H 0.669440 1.000346 0.453085 0.046 Uiso 1 1 calc R .
C15 C 0.66877(17) 1.0789(9) 0.49218(14) 0.0382(16) Uani 1 1 d . .
H15 H 0.693290 1.067480 0.495203 0.046 Uiso 1 1 calc R .
C16 C 0.58956(11) 0.8718(4) 0.43101(9) 0.0305(13) Uani 1 1 d . .
C17 C 0.58973(12) 0.7607(5) 0.45150(8) 0.0397(17) Uani 1 1 d G .
H17 H 0.600990 0.781216 0.468468 0.048 Uiso 1 1 calc R .
C18 C 0.57343(14) 0.6196(4) 0.44715(10) 0.053(2) Uani 1 1 d G .
H18 H 0.573554 0.543656 0.461149 0.064 Uiso 1 1 calc R .
C19 C 0.55696(14) 0.5895(4) 0.42232(12) 0.061(2) Uani 1 1 d G .
H19 H 0.545825 0.493095 0.419345 0.074 Uiso 1 1 calc R .
C20 C 0.55679(14) 0.7006(6) 0.40183(9) 0.059(2) Uani 1 1 d G U
H20 H 0.545532 0.680094 0.384860 0.071 Uiso 1 1 calc R .
C21 C 0.57309(13) 0.8417(5) 0.40618(8) 0.0399(16) Uani 1 1 d G .
H21 H 0.572967 0.917656 0.392178 0.048 Uiso 1 1 calc R .
C22 C 0.61779(17) 1.1095(8) 0.41300(14) 0.0321(14) Uani 1 1 d . .
C23 C 0.63495(17) 1.0446(9) 0.39087(14) 0.0363(15) Uani 1 1 d . .
H23 H 0.638228 0.936306 0.389822 0.044 Uiso 1 1 calc R .
C24 C 0.6472(2) 1.1389(11) 0.37043(16) 0.0465(18) Uani 1 1 d . .
H24 H 0.657734 1.095427 0.354592 0.056 Uiso 1 1 calc R .
C25 C 0.6442(2) 1.2983(9) 0.37284(18) 0.047(2) Uani 1 1 d . .
H25 H 0.653076 1.362116 0.358646 0.056 Uiso 1 1 calc R .
C26 C 0.6288(2) 1.3646(10) 0.39506(16) 0.0475(18) Uani 1 1 d . .
H26 H 0.627380 1.473365 0.396729 0.057 Uiso 1 1 calc R .
C27 C 0.6148(2) 1.2667(8) 0.41571(15) 0.0392(17) Uani 1 1 d . .
H27 H 0.603400 1.309593 0.431260 0.047 Uiso 1 1 calc R .
B1 B 0.7327(2) 1.2842(10) 0.67278(16) 0.0336(17) Uani 1 1 d . U
B2 B 0.7738(2) 1.1878(10) 0.68011(17) 0.0354(17) Uani 1 1 d . .
H2 H 0.787547 1.114368 0.664606 0.042 Uiso 1 1 calc R .
B3 B 0.7347(2) 1.1226(12) 0.69578(18) 0.043(2) Uani 1 1 d . .
H3 H 0.722747 1.008274 0.690674 0.051 Uiso 1 1 calc R .
B4 B 0.7094(2) 1.2873(13) 0.70430(18) 0.047(2) Uani 1 1 d . .
H4 H 0.680046 1.277556 0.704807 0.056 Uiso 1 1 calc R .
B5 B 0.7319(2) 1.4598(12) 0.69220(18) 0.045(2) Uani 1 1 d . .
H5A H 0.717985 1.565640 0.684878 0.054 Uiso 1 1 calc R .
B6 B 0.7719(2) 1.3936(10) 0.67688(16) 0.0360(17) Uani 1 1 d . .
H6A H 0.784196 1.455824 0.659223 0.043 Uiso 1 1 calc R .
B7 B 0.7746(2) 1.1418(11) 0.71455(18) 0.0399(18) Uani 1 1 d . .
H7 H 0.788909 1.038029 0.722322 0.048 Uiso 1 1 calc R .
B8 B 0.7341(2) 1.2087(12) 0.73012(18) 0.045(2) Uani 1 1 d . .
H8 H 0.721793 1.150271 0.748166 0.053 Uiso 1 1 calc R .
B9 B 0.7327(2) 1.4081(12) 0.72730(16) 0.043(2) Uani 1 1 d . .
H9 H 0.719261 1.481140 0.743052 0.051 Uiso 1 1 calc R .
B10 B 0.7718(2) 1.4671(10) 0.71083(17) 0.0383(18) Uani 1 1 d . .
H10 H 0.784772 1.579135 0.716043 0.046 Uiso 1 1 calc R .
B11 B 0.79757(19) 1.3045(10) 0.70313(17) 0.0354(17) Uani 1 1 d . .
H11A H 0.826984 1.309033 0.703247 0.042 Uiso 1 1 calc R .
S1A S 0.36396(5) 0.7237(2) 0.45894(4) 0.0444(4) Uani 1 1 d . .
N1A N 0.51708(15) 1.0131(7) 0.56300(12) 0.0366(13) Uani 1 1 d . .
N2A N 0.39968(16) 0.7689(7) 0.47425(13) 0.0390(14) Uani 1 1 d . .
N3A N 0.37687(16) 0.7212(7) 0.42747(12) 0.0383(13) Uani 1 1 d . .
C1A C 0.3516(2) 0.6716(11) 0.26812(16) 0.048(2) Uani 1 1 d . .
H1A H 0.338016 0.664746 0.247817 0.057 Uiso 1 1 calc R .
C2A C 0.40844(18) 0.7118(9) 0.35525(14) 0.0343(15) Uani 1 1 d . .
C3A C 0.4206(2) 0.7275(10) 0.37731(15) 0.0417(17) Uani 1 1 d . .
C4A C 0.4336(2) 0.7624(9) 0.40455(15) 0.0406(17) Uani 1 1 d . .
C5A C 0.4681(2) 0.7958(12) 0.40913(16) 0.051(2) Uani 1 1 d . .
H5AA H 0.483730 0.797580 0.393990 0.061 Uiso 1 1 calc R .
C6A C 0.48171(19) 0.8287(10) 0.43605(16) 0.0457(19) Uani 1 1 d . .
H6AA H 0.505978 0.852152 0.437871 0.055 Uiso 1 1 calc R .
C7A C 0.46113(18) 0.8274(9) 0.45918(15) 0.0365(15) Uani 1 1 d . .
C8A C 0.42450(18) 0.7825(8) 0.45492(13) 0.0321(14) Uani 1 1 d . .
C9A C 0.41172(17) 0.7557(8) 0.42799(15) 0.0332(15) Uani 1 1 d . .
C10A C 0.47516(18) 0.8695(9) 0.48618(14) 0.0363(15) Uani 1 1 d . .
C11A C 0.51103(19) 0.8587(11) 0.49206(16) 0.0480(19) Uani 1 1 d . .
H11B H 0.526410 0.817683 0.478588 0.058 Uiso 1 1 calc R .
C12A C 0.52473(18) 0.9053(9) 0.51669(15) 0.0407(16) Uani 1 1 d . .
H12A H 0.549176 0.893857 0.520044 0.049 Uiso 1 1 calc R .
C13A C 0.50346(18) 0.9689(8) 0.53674(14) 0.0351(15) Uani 1 1 d . .
C14A C 0.46776(18) 0.9810(8) 0.53151(14) 0.0350(14) Uani 1 1 d . .
H14A H 0.452628 1.021971 0.545166 0.042 Uiso 1 1 calc R .
C15A C 0.45404(17) 0.9350(8) 0.50703(14) 0.0361(15) Uani 1 1 d . .
H15A H 0.429569 0.947171 0.503873 0.043 Uiso 1 1 calc R .
C16A C 0.53198(18) 1.1573(8) 0.56574(15) 0.0363(15) Uani 1 1 d . .
C17A C 0.5305(3) 1.2665(9) 0.5446(2) 0.057(2) Uani 1 1 d . U
H17A H 0.517992 1.244895 0.528227 0.069 Uiso 1 1 calc R .
C18A C 0.5479(2) 1.4083(9) 0.5480(2) 0.058(2) Uani 1 1 d . .
H18A H 0.547791 1.481068 0.533437 0.070 Uiso 1 1 calc R .
C19A C 0.5649(2) 1.4429(11) 0.5720(2) 0.065(3) Uani 1 1 d . .
H19A H 0.576474 1.539262 0.573798 0.077 Uiso 1 1 calc R .
C20A C 0.5655(2) 1.3407(12) 0.5936(3) 0.076(4) Uani 1 1 d . .
H20A H 0.576402 1.368066 0.610350 0.091 Uiso 1 1 calc R .
C21A C 0.54981(19) 1.1965(9) 0.59049(18) 0.0427(17) Uani 1 1 d . .
H21A H 0.551029 1.123799 0.604992 0.051 Uiso 1 1 calc R .
C22A C 0.50460(16) 0.9257(8) 0.58550(13) 0.0320(14) Uani 1 1 d . .
C23A C 0.48975(18) 0.9888(9) 0.60852(15) 0.0394(15) Uani 1 1 d . .
H23A H 0.487747 1.097495 0.610074 0.047 Uiso 1 1 calc R .
C24A C 0.4779(2) 0.8973(10) 0.62907(16) 0.0479(19) Uani 1 1 d . .
H24A H 0.467553 0.943922 0.644715 0.057 Uiso 1 1 calc R .
C25A C 0.4804(2) 0.7373(11) 0.62800(18) 0.050(2) Uani 1 1 d . .
H25A H 0.471946 0.675347 0.642623 0.060 Uiso 1 1 calc R .
C26A C 0.4951(2) 0.6726(9) 0.60559(19) 0.049(2) Uani 1 1 d . .
H26A H 0.497491 0.563836 0.604666 0.059 Uiso 1 1 calc R .
C27A C 0.50688(18) 0.7630(8) 0.58372(16) 0.0370(16) Uani 1 1 d . .
H27A H 0.516344 0.715797 0.567802 0.044 Uiso 1 1 calc R .
B1A B 0.3905(2) 0.6972(10) 0.32640(16) 0.0334(17) Uani 1 1 d . .
B2A B 0.3505(2) 0.7922(11) 0.32053(19) 0.040(2) Uani 1 1 d . .
H2A H 0.337499 0.863603 0.336732 0.048 Uiso 1 1 calc R .
B3A B 0.3891(2) 0.8555(10) 0.30327(16) 0.0343(17) Uani 1 1 d . .
H3A H 0.401407 0.969706 0.307851 0.041 Uiso 1 1 calc R .
B4A B 0.4150(2) 0.6849(10) 0.29592(18) 0.0369(18) Uani 1 1 d . .
H4A H 0.444448 0.685166 0.296009 0.044 Uiso 1 1 calc R .
B5A B 0.3911(2) 0.5212(11) 0.30695(17) 0.0390(18) Uani 1 1 d . .
H5AB H 0.404866 0.414970 0.314312 0.047 Uiso 1 1 calc R .
B6A B 0.35107(19) 0.5849(11) 0.32222(16) 0.0364(18) Uani 1 1 d . .
H6AB H 0.338347 0.521659 0.339574 0.044 Uiso 1 1 calc R .
B7A B 0.3496(2) 0.8411(12) 0.28492(17) 0.041(2) Uani 1 1 d . .
H7A H 0.335426 0.945570 0.277280 0.050 Uiso 1 1 calc R .
B8A B 0.3890(2) 0.7807(13) 0.2701(2) 0.046(2) Uani 1 1 d . .
H8A H 0.401205 0.845297 0.252692 0.055 Uiso 1 1 calc R .
B9A B 0.3905(3) 0.5737(12) 0.2718(2) 0.049(2) Uani 1 1 d . .
H9A H 0.403501 0.503710 0.255415 0.059 Uiso 1 1 calc R .
B10A B 0.3514(2) 0.5092(11) 0.28831(17) 0.043(2) Uani 1 1 d . .
H10A H 0.339083 0.396105 0.282958 0.051 Uiso 1 1 calc R .
B11A B 0.3259(2) 0.6740(10) 0.29602(17) 0.0371(18) Uani 1 1 d . .
H11C H 0.296526 0.668573 0.295614 0.045 Uiso 1 1 calc R .
S1B S 0.32480(5) 0.2889(3) 0.60895(4) 0.0449(5) Uani 1 1 d . .
N1B N 0.32566(15) 0.3118(8) 0.44250(12) 0.0404(14) Uani 1 1 d . .
N2B N 0.33305(15) 0.3006(7) 0.57667(12) 0.0358(13) Uani 1 1 d . .
N3B N 0.36399(16) 0.3046(8) 0.62172(13) 0.0418(14) Uani 1 1 d . .
C1B C 0.5288(2) 0.3214(9) 0.72936(15) 0.0377(16) Uani 1 1 d . .
H1B H 0.545171 0.322354 0.748423 0.045 Uiso 1 1 calc R .
C2B C 0.45914(17) 0.3258(8) 0.64840(15) 0.0342(15) Uani 1 1 d . .
C3B C 0.44164(17) 0.3291(9) 0.62787(15) 0.0362(15) Uani 1 1 d . .
C4B C 0.42398(17) 0.3323(8) 0.60209(14) 0.0343(14) Uani 1 1 d . .
C5B C 0.44093(19) 0.3431(9) 0.57729(14) 0.0380(15) Uani 1 1 d . .
H5B H 0.465827 0.351322 0.577303 0.046 Uiso 1 1 calc R .
C6B C 0.42323(18) 0.3426(9) 0.55157(14) 0.0377(16) Uani 1 1 d . .
H6B H 0.436949 0.352776 0.535426 0.045 Uiso 1 1 calc R .
C7B C 0.38727(17) 0.3281(9) 0.54880(14) 0.0349(15) Uani 1 1 d . .
C8B C 0.36855(17) 0.3183(8) 0.57423(14) 0.0313(14) Uani 1 1 d . .
C9B C 0.38607(17) 0.3194(8) 0.60015(13) 0.0324(14) Uani 1 1 d . .
C10B C 0.37054(18) 0.3213(8) 0.52176(14) 0.0357(15) Uani 1 1 d . .
C11B C 0.38731(19) 0.2556(9) 0.49955(15) 0.0406(17) Uani 1 1 d . .
H11D H 0.410334 0.215865 0.502125 0.049 Uiso 1 1 calc R .
C12B C 0.3725(2) 0.2445(10) 0.47384(15) 0.0445(18) Uani 1 1 d . .
H12B H 0.384250 0.189280 0.459766 0.053 Uiso 1 1 calc R .
C13B C 0.34033(18) 0.3144(8) 0.46858(14) 0.0330(14) Uani 1 1 d . .
C14B C 0.32261(18) 0.3927(9) 0.49059(14) 0.0384(16) Uani 1 1 d . .
H14B H 0.300900 0.443732 0.487470 0.046 Uiso 1 1 calc R .
C15B C 0.33769(17) 0.3923(9) 0.51630(14) 0.0366(15) Uani 1 1 d . .
H15B H 0.325607 0.441470 0.530898 0.044 Uiso 1 1 calc R .
C16B C 0.34731(19) 0.2594(8) 0.41907(14) 0.0347(15) Uani 1 1 d . .
C17B C 0.3471(2) 0.1032(8) 0.41302(14) 0.0382(16) Uani 1 1 d . .
H17B H 0.333152 0.033558 0.423344 0.046 Uiso 1 1 calc R .
C18B C 0.3678(2) 0.0515(9) 0.39152(15) 0.0427(17) Uani 1 1 d . .
H18B H 0.368576 -0.055327 0.387354 0.051 Uiso 1 1 calc R .
C19B C 0.3874(2) 0.1547(10) 0.37601(18) 0.0474(19) Uani 1 1 d . .
H19B H 0.401269 0.120830 0.361020 0.057 Uiso 1 1 calc R .
C20B C 0.3859(2) 0.3094(10) 0.3832(2) 0.053(2) Uani 1 1 d . .
H20B H 0.399349 0.381002 0.372944 0.064 Uiso 1 1 calc R .
C21B C 0.3663(2) 0.3623(9) 0.40400(17) 0.0450(18) Uani 1 1 d . .
H21B H 0.365665 0.469167 0.408147 0.054 Uiso 1 1 calc R .
C22B C 0.28802(19) 0.3090(8) 0.43807(15) 0.0364(15) Uani 1 1 d . .
C23B C 0.26524(19) 0.2352(9) 0.45591(17) 0.0423(17) Uani 1 1 d . .
H23B H 0.273473 0.188335 0.472270 0.051 Uiso 1 1 calc R .
C24B C 0.2292(2) 0.2325(11) 0.4487(2) 0.056(2) Uani 1 1 d . .
H24B H 0.213064 0.184314 0.460812 0.067 Uiso 1 1 calc R .
C25B C 0.2175(2) 0.2937(12) 0.4262(2) 0.059(3) Uani 1 1 d . .
H25B H 0.193127 0.286771 0.422134 0.071 Uiso 1 1 calc R .
C26B C 0.2391(2) 0.3670(13) 0.40852(19) 0.064(3) Uani 1 1 d . .
H26B H 0.229909 0.409234 0.392080 0.077 Uiso 1 1 calc R .
C27B C 0.2748(2) 0.3807(11) 0.41426(16) 0.052(2) Uani 1 1 d . .
H27B H 0.289905 0.436895 0.402442 0.062 Uiso 1 1 calc R .
B1B B 0.48210(19) 0.3188(9) 0.67428(16) 0.0292(15) Uani 1 1 d . .
B2B B 0.52294(19) 0.4204(10) 0.67659(16) 0.0333(16) Uani 1 1 d . .
H2B H 0.533670 0.487218 0.658847 0.040 Uiso 1 1 calc R .
B3B B 0.5226(2) 0.2152(11) 0.67705(19) 0.0399(19) Uani 1 1 d . .
H3B H 0.533513 0.145808 0.659682 0.048 Uiso 1 1 calc R .
B4B B 0.4846(2) 0.1509(10) 0.69545(15) 0.0317(16) Uani 1 1 d . .
H4B H 0.470237 0.042135 0.690366 0.038 Uiso 1 1 calc R .
B5B B 0.46328(19) 0.3208(10) 0.70776(15) 0.0344(18) Uani 1 1 d . .
H5BA H 0.434113 0.321416 0.710794 0.041 Uiso 1 1 calc R .
B6B B 0.48609(18) 0.4876(9) 0.69591(16) 0.0311(15) Uani 1 1 d . .
H6BA H 0.472403 0.598412 0.691018 0.037 Uiso 1 1 calc R .
B7B B 0.54992(19) 0.3176(11) 0.69891(18) 0.0396(19) Uani 1 1 d . .
H7B H 0.579172 0.316191 0.696413 0.048 Uiso 1 1 calc R .
B8B B 0.5271(2) 0.1556(10) 0.71064(18) 0.0374(18) Uani 1 1 d . .
H8B H 0.541087 0.046246 0.716040 0.045 Uiso 1 1 calc R .
B9B B 0.4909(2) 0.2207(10) 0.72997(18) 0.0388(19) Uani 1 1 d . .
H9B H 0.480792 0.155069 0.748079 0.047 Uiso 1 1 calc R .
B10B B 0.4913(2) 0.4243(11) 0.72991(17) 0.0395(18) Uani 1 1 d . .
H10B H 0.481393 0.492797 0.747739 0.047 Uiso 1 1 calc R .
B11B B 0.5277(2) 0.4819(10) 0.71050(17) 0.0385(18) Uani 1 1 d . .
H11E H 0.542253 0.590216 0.715623 0.046 Uiso 1 1 calc R .
S1C S 0.30008(5) 0.7559(3) 0.39134(4) 0.0475(5) Uani 1 1 d . .
N1C N 0.29809(15) 0.8279(7) 0.55758(12) 0.0368(13) Uani 1 1 d . .
N2C N 0.29151(17) 0.7717(8) 0.42336(13) 0.0442(15) Uani 1 1 d . .
N3C N 0.26078(16) 0.7680(8) 0.37866(13) 0.0422(15) Uani 1 1 d . .
C1C C 0.0928(2) 0.7670(12) 0.27240(16) 0.055(2) Uani 1 1 d . .
H1C H 0.075704 0.762047 0.253761 0.066 Uiso 1 1 calc R .
C2C C 0.16465(18) 0.7801(8) 0.35231(14) 0.0328(15) Uani 1 1 d . .
C3C C 0.1830(2) 0.7879(9) 0.37270(15) 0.0385(16) Uani 1 1 d . .
C4C C 0.2017(2) 0.7972(9) 0.39817(15) 0.0391(16) Uani 1 1 d . .
C5C C 0.18346(19) 0.8097(9) 0.42228(15) 0.0392(16) Uani 1 1 d . .
H5C H 0.158529 0.814385 0.421825 0.047 Uiso 1 1 calc R .
C6C C 0.20112(19) 0.8159(10) 0.44808(17) 0.0440(18) Uani 1 1 d . .
H6C H 0.187497 0.826561 0.464270 0.053 Uiso 1 1 calc R .
C7C C 0.23727(19) 0.8070(9) 0.45037(16) 0.0407(17) Uani 1 1 d . .
C8C C 0.25678(18) 0.7883(9) 0.42564(16) 0.0373(16) Uani 1 1 d . .
C9C C 0.23925(19) 0.7841(8) 0.39994(15) 0.0367(16) Uani 1 1 d . .
C10C C 0.25370(19) 0.8107(9) 0.47830(15) 0.0377(16) Uani 1 1 d . .
C11C C 0.2374(2) 0.7409(10) 0.50031(16) 0.0450(19) Uani 1 1 d . .
H11F H 0.215724 0.688662 0.497503 0.054 Uiso 1 1 calc R .
C12C C 0.2517(2) 0.7454(9) 0.52636(17) 0.0442(18) Uani 1 1 d . .
H12C H 0.239640 0.697486 0.541104 0.053 Uiso 1 1 calc R .
C13C C 0.28401(17) 0.8200(8) 0.53126(14) 0.0340(15) Uani 1 1 d . .
C14C C 0.30044(16) 0.8874(8) 0.50915(13) 0.0324(14) Uani 1 1 d . .
H14C H 0.322186 0.939011 0.511813 0.039 Uiso 1 1 calc R .
C15C C 0.28600(18) 0.8816(8) 0.48315(14) 0.0343(14) Uani 1 1 d . .
H15C H 0.298355 0.926952 0.468297 0.041 Uiso 1 1 calc R .
C16C C 0.27721(19) 0.7786(8) 0.58033(14) 0.0356(15) Uani 1 1 d . .
C17C C 0.27610(18) 0.6242(9) 0.58764(15) 0.0375(15) Uani 1 1 d . .
H17C H 0.289371 0.551332 0.577463 0.045 Uiso 1 1 calc R .
C18C C 0.25575(19) 0.5743(10) 0.60977(16) 0.0443(17) Uani 1 1 d . .
H18C H 0.255278 0.468485 0.614655 0.053 Uiso 1 1 calc R .
C19C C 0.2358(2) 0.6833(11) 0.62487(17) 0.048(2) Uani 1 1 d . .
H19C H 0.221834 0.651434 0.639959 0.058 Uiso 1 1 calc R .
C20C C 0.2370(2) 0.8325(10) 0.61744(16) 0.0464(18) Uani 1 1 d . .
H20C H 0.224005 0.905459 0.627794 0.056 Uiso 1 1 calc R .
C21C C 0.25662(19) 0.8840(9) 0.59511(17) 0.0432(17) Uani 1 1 d . .
H21C H 0.256057 0.989462 0.589949 0.052 Uiso 1 1 calc R .
C22C C 0.33447(17) 0.8316(8) 0.56289(15) 0.0339(14) Uani 1 1 d . .
C23C C 0.3587(2) 0.7517(9) 0.54601(18) 0.0453(18) Uani 1 1 d . .
H23C H 0.350656 0.700110 0.530042 0.054 Uiso 1 1 calc R .
C24C C 0.3936(3) 0.7488(12) 0.5527(2) 0.066(3) Uani 1 1 d . .
H24C H 0.409497 0.692369 0.541578 0.079 Uiso 1 1 calc R .
C25C C 0.4061(2) 0.8276(13) 0.5756(2) 0.067(3) Uani 1 1 d . .
H25C H 0.430350 0.825022 0.580119 0.080 Uiso 1 1 calc R .
C26C C 0.3831(2) 0.9081(11) 0.59127(19) 0.057(2) Uani 1 1 d . .
H26C H 0.391357 0.964174 0.606670 0.068 Uiso 1 1 calc R .
C27C C 0.3471(2) 0.9091(10) 0.58489(17) 0.0491(19) Uani 1 1 d . .
H27C H 0.331350 0.965077 0.596205 0.059 Uiso 1 1 calc R .
B1C B 0.1415(2) 0.7763(10) 0.32581(16) 0.0318(16) Uani 1 1 d . U
B2C B 0.1354(2) 0.9450(12) 0.30529(16) 0.0413(19) Uani 1 1 d . .
H2C H 0.147911 1.058148 0.310354 0.050 Uiso 1 1 calc R .
B3C B 0.0998(2) 0.8666(14) 0.32498(18) 0.049(2) Uani 1 1 d . .
H3C H 0.089019 0.929613 0.343127 0.059 Uiso 1 1 calc R .
B4C B 0.1027(2) 0.6656(13) 0.32468(17) 0.048(2) Uani 1 1 d . .
H4C H 0.094049 0.594736 0.342604 0.057 Uiso 1 1 calc R .
B5C B 0.1397(2) 0.6134(13) 0.30436(18) 0.047(2) Uani 1 1 d . .
H5CA H 0.155395 0.506961 0.308680 0.057 Uiso 1 1 calc R .
B6C B 0.1603(2) 0.7869(10) 0.29246(18) 0.0393(18) Uani 1 1 d . .
H6CA H 0.189313 0.795821 0.289013 0.047 Uiso 1 1 calc R .
B7C B 0.0922(2) 0.9327(16) 0.2908(2) 0.063(3) Uani 1 1 d . .
H7C H 0.076359 1.037474 0.285825 0.075 Uiso 1 1 calc R .
B8C B 0.0719(3) 0.7593(16) 0.3034(2) 0.061(3) Uani 1 1 d . .
H8C H 0.042837 0.750791 0.306686 0.074 Uiso 1 1 calc R .
B9C B 0.0969(3) 0.6023(13) 0.29021(19) 0.052(2) Uani 1 1 d . .
H9C H 0.084135 0.490163 0.284803 0.062 Uiso 1 1 calc R .
B10C B 0.1323(2) 0.6796(11) 0.27053(19) 0.044(2) Uani 1 1 d . .
H10C H 0.142788 0.618191 0.252093 0.053 Uiso 1 1 calc R .
B11C B 0.1293(2) 0.8811(11) 0.27126(17) 0.0421(19) Uani 1 1 d . .
H11G H 0.137619 0.952493 0.253300 0.050 Uiso 1 1 calc R .
N4 N 0.62307(15) -0.1989(7) 0.67333(17) 0.0447(16) Uani 1 1 d . .
C28 C 0.6425(2) -0.0508(10) 0.6647(2) 0.054(2) Uani 1 1 d . .
H28A H 0.665796 -0.049633 0.673703 0.065 Uiso 1 1 calc R .
H28B H 0.646425 -0.054095 0.644713 0.065 Uiso 1 1 calc R .
C29 C 0.6237(3) 0.0975(12) 0.6716(3) 0.092(4) Uani 1 1 d . .
H29A H 0.601993 0.104671 0.660902 0.137 Uiso 1 1 calc GR .
H29B H 0.638935 0.185094 0.667269 0.137 Uiso 1 1 calc GR .
H29C H 0.617973 0.098979 0.691192 0.137 Uiso 1 1 calc GR .
C30 C 0.5859(2) -0.1977(10) 0.6620(2) 0.057(3) Uani 1 1 d . .
H30A H 0.573516 -0.290777 0.668629 0.068 Uiso 1 1 calc R .
H30B H 0.573398 -0.107037 0.669499 0.068 Uiso 1 1 calc R .
C31 C 0.5831(3) -0.1931(15) 0.6312(3) 0.085(4) Uani 1 1 d . .
H31A H 0.599750 -0.266752 0.623243 0.128 Uiso 1 1 calc GR .
H31B H 0.588661 -0.089211 0.624677 0.128 Uiso 1 1 calc GR .
H31C H 0.559166 -0.220424 0.625654 0.128 Uiso 1 1 calc GR .
C32 C 0.6458(2) -0.3274(10) 0.6608(2) 0.063(3) Uani 1 1 d . .
H32A H 0.647981 -0.308984 0.640855 0.076 Uiso 1 1 calc R .
H32B H 0.669671 -0.321522 0.668787 0.076 Uiso 1 1 calc R .
C33 C 0.6320(3) -0.4814(13) 0.6651(4) 0.126(7) Uani 1 1 d . .
H33A H 0.609074 -0.490810 0.656126 0.189 Uiso 1 1 calc GR .
H33B H 0.629358 -0.500294 0.684778 0.189 Uiso 1 1 calc GR .
H33C H 0.648277 -0.557150 0.657319 0.189 Uiso 1 1 calc GR .
C34 C 0.6206(3) -0.2091(16) 0.7032(3) 0.092(4) Uani 1 1 d . .
H34A H 0.608624 -0.307044 0.707806 0.110 Uiso 1 1 calc R .
H34B H 0.605203 -0.124485 0.709604 0.110 Uiso 1 1 calc R .
C35 C 0.6551(3) -0.2019(19) 0.7199(3) 0.097(4) Uani 1 1 d . .
H35A H 0.670938 -0.284023 0.713756 0.145 Uiso 1 1 calc GR .
H35B H 0.649882 -0.215342 0.739353 0.145 Uiso 1 1 calc GR .
H35C H 0.666385 -0.101765 0.716987 0.145 Uiso 1 1 calc GR .
N5 N 0.50116(18) 0.2277(8) 0.3224(2) 0.058(2) Uani 1 1 d . .
C36 C 0.5039(3) 0.2037(16) 0.2921(3) 0.085(4) Uani 1 1 d . .
H36A H 0.514953 0.102089 0.288802 0.102 Uiso 1 1 calc R .
H36B H 0.520002 0.282854 0.284569 0.102 Uiso 1 1 calc R .
C37 C 0.4694(4) 0.2102(19) 0.2759(3) 0.097(4) Uani 1 1 d . .
H37A H 0.473980 0.185271 0.256629 0.146 Uiso 1 1 calc GR .
H37B H 0.459408 0.313995 0.277137 0.146 Uiso 1 1 calc GR .
H37C H 0.452742 0.135627 0.283494 0.146 Uiso 1 1 calc GR .
C38 C 0.5385(2) 0.2151(11) 0.3335(3) 0.072(4) Uani 1 1 d . .
H38A H 0.548832 0.117251 0.326911 0.086 Uiso 1 1 calc R .
H38B H 0.552645 0.300066 0.325693 0.086 Uiso 1 1 calc R .
C39 C 0.5422(3) 0.2200(13) 0.3640(3) 0.095(5) Uani 1 1 d . .
H39A H 0.566929 0.204933 0.368939 0.143 Uiso 1 1 calc GR .
H39B H 0.527953 0.138134 0.372141 0.143 Uiso 1 1 calc GR .
H39C H 0.534198 0.320167 0.370749 0.143 Uiso 1 1 calc GR .
C40 C 0.4771(2) 0.1176(14) 0.3342(2) 0.069(3) Uani 1 1 d . .
H40A H 0.453511 0.134005 0.326071 0.083 Uiso 1 1 calc R .
H40B H 0.475200 0.137316 0.354082 0.083 Uiso 1 1 calc R .
C41 C 0.4878(4) -0.0525(15) 0.3297(3) 0.101(5) Uani 1 1 d . .
H41A H 0.485442 -0.078817 0.310325 0.151 Uiso 1 1 calc GR .
H41B H 0.472564 -0.119434 0.340668 0.151 Uiso 1 1 calc GR .
H41C H 0.512305 -0.066836 0.335443 0.151 Uiso 1 1 calc GR .
C42 C 0.4843(5) 0.371(2) 0.3286(4) 0.126(5) Uani 1 1 d D U
H42A H 0.466347 0.382837 0.314077 0.151 Uiso 1 1 calc R .
H42B H 0.471107 0.350925 0.345634 0.151 Uiso 1 1 calc R .
C43 C 0.4977(5) 0.522(2) 0.3321(5) 0.153(7) Uani 1 1 d D U
H43A H 0.481828 0.580414 0.343974 0.230 Uiso 1 1 calc GR .
H43B H 0.499574 0.572441 0.314303 0.230 Uiso 1 1 calc GR .
H43C H 0.520994 0.515980 0.340651 0.230 Uiso 1 1 calc GR .
N6 N 0.24731(14) 1.2017(7) 0.31400(14) 0.0366(14) Uani 1 1 d . .
C44 C 0.28652(18) 1.2130(9) 0.3210(2) 0.048(2) Uani 1 1 d . .
H44A H 0.299309 1.132506 0.310692 0.057 Uiso 1 1 calc R .
H44B H 0.295382 1.314195 0.314728 0.057 Uiso 1 1 calc R .
C45 C 0.2950(2) 1.1954(14) 0.3512(2) 0.069(3) Uani 1 1 d . .
H45A H 0.320192 1.212098 0.354066 0.103 Uiso 1 1 calc GR .
H45B H 0.288680 1.091374 0.357204 0.103 Uiso 1 1 calc GR .
H45C H 0.281598 1.271184 0.361743 0.103 Uiso 1 1 calc GR .
C46 C 0.23365(18) 1.0470(8) 0.32308(16) 0.0378(15) Uani 1 1 d . .
H46A H 0.234040 1.044841 0.343345 0.045 Uiso 1 1 calc R .
H46B H 0.208749 1.039479 0.317368 0.045 Uiso 1 1 calc R .
C47 C 0.25227(19) 0.9061(9) 0.31299(18) 0.0444(18) Uani 1 1 d . .
H47A H 0.251579 0.903718 0.292943 0.067 Uiso 1 1 calc GR .
H47B H 0.240657 0.814126 0.320279 0.067 Uiso 1 1 calc GR .
H47C H 0.276775 0.908288 0.319163 0.067 Uiso 1 1 calc GR .
C48 C 0.2459(3) 1.2174(11) 0.28291(19) 0.055(2) Uani 1 1 d . .
H48A H 0.259704 1.132911 0.274600 0.066 Uiso 1 1 calc R .
H48B H 0.257116 1.315846 0.277605 0.066 Uiso 1 1 calc R .
C49 C 0.2084(3) 1.2133(12) 0.27121(19) 0.064(3) Uani 1 1 d . .
H49A H 0.209215 1.233049 0.251461 0.096 Uiso 1 1 calc GR .
H49B H 0.194115 1.292550 0.280152 0.096 Uiso 1 1 calc GR .
H49C H 0.198028 1.111834 0.274546 0.096 Uiso 1 1 calc GR .
C51 C 0.2364(2) 1.4870(11) 0.3225(2) 0.062(2) Uani 1 1 d . .
H51A H 0.237003 1.505522 0.302715 0.094 Uiso 1 1 calc GR .
H51B H 0.259703 1.507144 0.330294 0.094 Uiso 1 1 calc GR .
H51C H 0.219146 1.555676 0.331006 0.094 Uiso 1 1 calc GR .
C50 C 0.2265(2) 1.3262(8) 0.32773(17) 0.0400(16) Uani 1 1 d . .
H50A H 0.201644 1.313439 0.322327 0.048 Uiso 1 1 calc R .
H50B H 0.227853 1.308694 0.347738 0.048 Uiso 1 1 calc R .
N7 N 0.37469(14) 0.7361(7) 0.68530(13) 0.0350(13) Uani 1 1 d . .
C58 C 0.39805(18) 0.8546(8) 0.67119(17) 0.0403(17) Uani 1 1 d . .
H58A H 0.422375 0.840897 0.677959 0.048 Uiso 1 1 calc R .
H58B H 0.398198 0.832066 0.651318 0.048 Uiso 1 1 calc R .
C59 C 0.3880(2) 1.0189(10) 0.6750(2) 0.062(2) Uani 1 1 d . .
H59A H 0.404088 1.084668 0.664550 0.093 Uiso 1 1 calc GR .
H59B H 0.389426 1.045566 0.694461 0.093 Uiso 1 1 calc GR .
H59C H 0.363926 1.034701 0.668479 0.093 Uiso 1 1 calc GR .
C52 C 0.33657(19) 0.7523(10) 0.6764(2) 0.047(2) Uani 1 1 d . .
H52A H 0.322101 0.680807 0.687455 0.057 Uiso 1 1 calc R .
H52B H 0.328658 0.858243 0.680602 0.057 Uiso 1 1 calc R .
C53 C 0.3299(3) 0.7216(13) 0.6474(2) 0.066(3) Uani 1 1 d . .
H53A H 0.340973 0.801871 0.636269 0.100 Uiso 1 1 calc GR .
H53B H 0.304493 0.721392 0.644071 0.100 Uiso 1 1 calc GR .
H53C H 0.339706 0.621065 0.642493 0.100 Uiso 1 1 calc GR .
C54 C 0.38939(17) 0.5773(7) 0.67708(14) 0.0318(14) Uani 1 1 d . .
H54A H 0.390292 0.571972 0.656851 0.038 Uiso 1 1 calc R .
H54B H 0.413828 0.569556 0.683889 0.038 Uiso 1 1 calc R .
C55 C 0.3695(2) 0.4423(9) 0.68722(16) 0.0415(16) Uani 1 1 d . .
H55A H 0.381477 0.347534 0.681593 0.062 Uiso 1 1 calc GR .
H55B H 0.345712 0.443753 0.679519 0.062 Uiso 1 1 calc GR .
H55C H 0.368123 0.446141 0.707240 0.062 Uiso 1 1 calc GR .
C56 C 0.3759(2) 0.7574(10) 0.71585(17) 0.0457(18) Uani 1 1 d . .
H56A H 0.361444 0.675544 0.724384 0.055 Uiso 1 1 calc R .
H56B H 0.364706 0.857238 0.720306 0.055 Uiso 1 1 calc R .
C57 C 0.4121(3) 0.7541(13) 0.7289(2) 0.067(3) Uani 1 1 d . .
H57A H 0.425238 0.845857 0.723293 0.101 Uiso 1 1 calc GR .
H57B H 0.424635 0.661647 0.722864 0.101 Uiso 1 1 calc GR .
H57C H 0.409669 0.752814 0.748839 0.101 Uiso 1 1 calc GR .

loop_
_atom_site_aniso_label
_atom_site_aniso_U_11
_atom_site_aniso_U_22
_atom_site_aniso_U_33
_atom_site_aniso_U_23
_atom_site_aniso_U_13
_atom_site_aniso_U_12
S1 0.0373(9) 0.0652(12) 0.0261(9) -0.0061(8) 0.0014(7) -0.0067(8)
N1 0.042(3) 0.045(3) 0.017(3) 0.000(2) -0.002(2) -0.011(2)
N2 0.037(3) 0.051(3) 0.025(3) 0.006(3) 0.000(3) -0.001(2)
N3 0.035(3) 0.055(4) 0.026(3) -0.007(3) -0.003(3) 0.000(3)
C1 0.047(4) 0.064(5) 0.016(3) -0.004(3) -0.002(3) -0.008(3)
C2 0.038(4) 0.082(6) 0.025(4) -0.009(4) 0.003(3) 0.009(4)
C3 0.041(4) 0.069(5) 0.021(4) -0.014(3) -0.006(3) 0.013(3)
C4 0.046(4) 0.061(4) 0.015(3) -0.012(3) -0.009(3) 0.016(3)
C5 0.041(4) 0.096(7) 0.028(4) -0.005(4) -0.011(3) 0.001(4)
C6 0.029(3) 0.101(7) 0.028(4) -0.014(4) -0.004(3) -0.005(4)
C7 0.034(3) 0.053(4) 0.034(4) -0.004(3) 0.003(3) 0.004(3)
C8 0.033(3) 0.044(4) 0.020(3) -0.006(3) -0.002(3) 0.004(3)
C9 0.029(3) 0.042(4) 0.027(4) -0.002(3) 0.000(3) 0.003(3)
C10 0.035(3) 0.042(4) 0.023(3) -0.002(3) -0.007(3) 0.008(3)
C11 0.030(3) 0.071(5) 0.032(4) 0.003(4) 0.005(3) -0.005(3)
C12 0.032(4) 0.086(6) 0.030(4) -0.010(4) -0.007(3) 0.002(4)
C13 0.034(3) 0.044(4) 0.020(3) 0.006(3) -0.003(3) -0.003(3)
C14 0.036(3) 0.059(4) 0.021(3) -0.009(3) -0.006(3) 0.003(3)
C15 0.032(3) 0.054(4) 0.028(4) -0.007(3) -0.004(3) 0.001(3)
C16 0.031(3) 0.034(3) 0.026(3) -0.001(3) 0.001(3) -0.001(2)
C17 0.026(3) 0.047(4) 0.047(5) 0.000(3) 0.005(3) 0.000(3)
C18 0.063(5) 0.031(4) 0.066(6) 0.001(4) 0.023(4) -0.001(3)
C19 0.057(5) 0.056(5) 0.072(6) -0.033(5) 0.018(4) -0.012(4)
C20 0.057(2) 0.059(3) 0.061(3) -0.0052(13) 0.0041(13) -0.0031(13)
C21 0.039(4) 0.045(4) 0.036(4) -0.012(3) 0.004(3) -0.010(3)
C22 0.032(3) 0.041(4) 0.023(3) -0.004(3) 0.000(3) 0.000(3)
C23 0.039(3) 0.046(4) 0.024(3) -0.003(3) 0.002(3) 0.000(3)
C24 0.049(4) 0.066(5) 0.024(4) 0.004(4) -0.001(3) -0.007(4)
C25 0.058(5) 0.045(4) 0.037(5) 0.012(3) -0.004(4) -0.018(3)
C26 0.061(5) 0.047(4) 0.035(4) 0.002(3) -0.004(4) -0.017(4)
C27 0.068(5) 0.030(3) 0.020(4) 0.000(3) -0.007(3) 0.007(3)
B1 0.030(3) 0.054(4) 0.016(3) -0.005(3) 0.002(3) 0.001(3)
B2 0.034(4) 0.049(4) 0.023(4) 0.000(3) -0.006(3) 0.001(3)
B3 0.032(4) 0.068(6) 0.029(4) -0.003(4) -0.002(3) -0.008(4)
B4 0.027(4) 0.092(7) 0.021(4) -0.010(4) 0.003(3) -0.010(4)
B5 0.036(4) 0.071(6) 0.029(4) -0.006(4) 0.005(3) 0.011(4)
B6 0.037(4) 0.051(5) 0.019(4) -0.001(3) 0.002(3) -0.003(3)
B7 0.031(4) 0.054(5) 0.034(5) 0.009(4) -0.006(3) 0.001(3)
B8 0.042(4) 0.075(6) 0.016(4) 0.013(4) -0.001(3) -0.010(4)
B9 0.034(4) 0.079(6) 0.015(4) -0.010(4) 0.004(3) -0.009(4)
B10 0.034(4) 0.054(5) 0.026(4) -0.001(4) -0.005(3) 0.000(3)
B11 0.025(3) 0.057(5) 0.025(4) -0.001(3) -0.002(3) 0.002(3)
S1A 0.0395(9) 0.0660(12) 0.0279(10) -0.0046(9) 0.0001(8) -0.0048(8)
N1A 0.047(3) 0.036(3) 0.028(3) 0.000(2) -0.001(2) -0.012(2)
N2A 0.041(3) 0.052(4) 0.024(3) -0.005(3) 0.005(3) -0.001(3)
N3A 0.036(3) 0.055(4) 0.024(3) -0.006(3) -0.002(2) -0.004(2)
C1A 0.041(4) 0.085(6) 0.017(4) 0.005(4) -0.007(3) -0.009(4)
C2A 0.033(3) 0.054(4) 0.015(3) -0.005(3) -0.001(3) 0.008(3)
C3A 0.043(4) 0.064(5) 0.018(4) 0.008(3) -0.005(3) 0.002(3)
C4A 0.051(4) 0.054(4) 0.017(4) -0.001(3) -0.003(3) 0.004(3)
C5A 0.034(4) 0.099(7) 0.020(4) -0.002(4) 0.008(3) -0.003(4)
C6A 0.033(3) 0.073(5) 0.031(4) 0.004(4) -0.002(3) 0.008(3)
C7A 0.035(3) 0.053(4) 0.021(3) 0.002(3) -0.001(3) 0.003(3)
C8A 0.037(3) 0.042(4) 0.017(3) -0.001(3) 0.006(3) 0.005(3)
C9A 0.028(3) 0.042(4) 0.030(4) -0.002(3) 0.000(3) 0.011(3)
C10A 0.035(3) 0.053(4) 0.021(3) -0.001(3) 0.000(3) -0.003(3)
C11A 0.036(4) 0.079(6) 0.029(4) -0.005(4) 0.012(3) 0.000(4)
C12A 0.036(3) 0.057(4) 0.030(4) -0.004(3) 0.003(3) -0.006(3)
C13A 0.043(3) 0.040(4) 0.022(3) -0.002(3) 0.004(3) -0.004(3)
C14A 0.040(3) 0.037(3) 0.028(4) -0.008(3) 0.006(3) -0.007(3)
C15A 0.036(3) 0.049(4) 0.024(3) -0.002(3) 0.001(3) 0.005(3)
C16A 0.034(3) 0.044(4) 0.030(4) -0.005(3) 0.009(3) -0.007(3)
C17A 0.093(5) 0.037(3) 0.042(4) 0.007(3) 0.013(4) 0.009(4)
C18A 0.061(5) 0.037(4) 0.077(7) -0.011(4) 0.029(5) -0.004(4)
C19A 0.064(5) 0.043(5) 0.087(8) -0.011(5) 0.022(5) -0.016(4)
C20A 0.044(4) 0.069(6) 0.115(10) -0.060(7) 0.028(5) -0.025(4)
C21A 0.037(4) 0.043(4) 0.048(5) -0.008(3) -0.006(3) -0.006(3)
C22A 0.033(3) 0.039(3) 0.024(3) 0.002(3) -0.003(3) 0.003(3)
C23A 0.045(4) 0.045(4) 0.029(4) 0.000(3) 0.000(3) 0.003(3)
C24A 0.049(4) 0.064(5) 0.030(4) 0.006(4) 0.002(3) -0.005(4)
C25A 0.045(4) 0.072(6) 0.032(4) 0.018(4) -0.008(3) -0.009(4)
C26A 0.050(4) 0.036(4) 0.063(6) 0.018(4) -0.024(4) -0.008(3)
C27A 0.035(3) 0.043(4) 0.033(4) -0.007(3) -0.003(3) -0.004(3)
B1A 0.028(3) 0.063(5) 0.009(3) -0.002(3) -0.001(3) -0.004(3)
B2A 0.025(4) 0.064(5) 0.032(5) 0.006(4) 0.008(3) 0.001(3)
B3A 0.032(4) 0.051(4) 0.020(4) -0.004(3) 0.000(3) -0.005(3)
B4A 0.027(4) 0.056(5) 0.028(4) 0.001(4) 0.005(3) 0.000(3)
B5A 0.038(4) 0.056(5) 0.022(4) 0.000(4) 0.001(3) 0.005(3)
B6A 0.026(3) 0.067(5) 0.017(4) 0.002(4) 0.001(3) 0.003(3)
B7A 0.038(4) 0.065(6) 0.022(4) 0.016(4) -0.002(3) 0.005(4)
B8A 0.032(4) 0.082(7) 0.026(5) -0.004(4) 0.006(3) -0.008(4)
B9A 0.058(5) 0.062(6) 0.029(5) -0.006(4) 0.011(4) 0.007(4)
B10A 0.050(5) 0.055(5) 0.024(4) -0.006(4) 0.008(4) -0.005(4)
B11A 0.038(4) 0.053(5) 0.020(4) -0.002(3) -0.005(3) -0.002(3)
S1B 0.0410(9) 0.0694(12) 0.0242(9) 0.0043(8) 0.0013(7) 0.0095(8)
N1B 0.037(3) 0.065(4) 0.019(3) -0.018(3) -0.005(2) -0.001(3)
N2B 0.036(3) 0.053(3) 0.019(3) 0.005(2) -0.003(2) 0.009(2)
N3B 0.040(3) 0.054(4) 0.031(4) 0.002(3) -0.007(3) 0.013(3)
C1B 0.043(4) 0.048(4) 0.022(4) -0.002(3) -0.004(3) 0.000(3)
C2B 0.032(3) 0.045(4) 0.026(4) 0.002(3) -0.003(3) -0.004(3)
C3B 0.031(3) 0.050(4) 0.028(4) 0.001(3) -0.006(3) 0.002(3)
C4B 0.033(3) 0.043(4) 0.026(4) -0.001(3) -0.004(3) 0.001(3)
C5B 0.040(4) 0.053(4) 0.021(4) 0.000(3) -0.006(3) 0.002(3)
C6B 0.038(3) 0.058(4) 0.017(3) -0.004(3) 0.000(3) 0.001(3)
C7B 0.034(3) 0.054(4) 0.017(3) -0.005(3) -0.002(3) 0.000(3)
C8B 0.034(3) 0.041(3) 0.020(3) 0.004(3) -0.004(3) -0.001(3)
C9B 0.033(3) 0.046(4) 0.018(3) -0.005(3) -0.006(3) 0.010(3)
C10B 0.041(4) 0.044(4) 0.022(4) 0.002(3) -0.004(3) 0.002(3)
C11B 0.037(4) 0.059(5) 0.026(4) -0.003(3) -0.011(3) 0.013(3)
C12B 0.050(4) 0.067(5) 0.017(4) 0.000(3) -0.001(3) 0.009(4)
C13B 0.041(4) 0.042(4) 0.016(3) 0.000(3) -0.004(3) -0.004(3)
C14B 0.040(4) 0.051(4) 0.024(4) -0.001(3) -0.006(3) 0.003(3)
C15B 0.034(3) 0.053(4) 0.023(3) -0.004(3) -0.001(3) 0.000(3)
C16B 0.042(4) 0.048(4) 0.015(3) -0.006(3) -0.005(3) -0.002(3)
C17B 0.051(4) 0.043(4) 0.021(3) -0.002(3) 0.003(3) -0.005(3)
C18B 0.055(4) 0.045(4) 0.028(4) -0.008(3) -0.005(3) 0.003(3)
C19B 0.047(4) 0.057(5) 0.038(5) 0.006(4) -0.001(3) 0.003(4)
C20B 0.050(5) 0.050(5) 0.059(6) 0.016(4) 0.001(4) -0.008(4)
C21B 0.052(4) 0.042(4) 0.041(5) 0.006(3) -0.009(4) -0.007(3)
C22B 0.040(4) 0.045(4) 0.024(4) -0.002(3) -0.009(3) 0.010(3)
C23B 0.038(4) 0.057(4) 0.032(4) 0.001(3) -0.002(3) 0.000(3)
C24B 0.032(4) 0.065(5) 0.070(7) -0.019(5) 0.002(4) -0.002(3)
C25B 0.032(4) 0.099(7) 0.047(5) -0.029(5) -0.009(4) 0.019(4)
C26B 0.065(5) 0.093(7) 0.035(5) -0.016(5) -0.019(4) 0.031(5)
C27B 0.057(5) 0.071(5) 0.026(4) 0.000(4) -0.006(3) 0.013(4)
B1B 0.030(3) 0.040(4) 0.018(4) 0.005(3) -0.002(3) 0.005(3)
B2B 0.033(4) 0.043(4) 0.025(4) 0.002(3) -0.004(3) -0.007(3)
B3B 0.031(4) 0.060(5) 0.029(5) -0.007(4) 0.001(3) 0.002(3)
B4B 0.033(4) 0.046(4) 0.016(4) 0.009(3) -0.007(3) 0.006(3)
B5B 0.028(3) 0.068(5) 0.007(3) 0.011(3) 0.003(3) 0.007(3)
B6B 0.026(3) 0.042(4) 0.025(4) -0.001(3) 0.003(3) -0.001(3)
B7B 0.022(3) 0.070(6) 0.027(4) 0.001(4) -0.006(3) -0.004(3)
B8B 0.030(4) 0.050(5) 0.032(4) -0.001(4) -0.005(3) 0.008(3)
B9B 0.046(5) 0.051(5) 0.020(4) 0.012(4) -0.001(3) -0.009(4)
B10B 0.047(4) 0.054(5) 0.018(4) -0.007(4) 0.001(3) -0.007(4)
B11B 0.037(4) 0.054(5) 0.024(4) -0.003(4) -0.005(3) -0.004(3)
S1C 0.0386(9) 0.0793(14) 0.0246(10) -0.0043(9) 0.0009(7) -0.0089(9)
N1C 0.034(3) 0.060(4) 0.017(3) -0.005(3) -0.003(2) -0.008(2)
N2C 0.041(3) 0.066(4) 0.025(3) 0.005(3) -0.001(3) -0.001(3)
N3C 0.036(3) 0.066(4) 0.024(3) -0.004(3) 0.000(3) -0.008(3)
C1C 0.041(4) 0.107(7) 0.016(4) 0.007(4) -0.008(3) -0.019(4)
C2C 0.034(3) 0.050(4) 0.014(3) -0.008(3) -0.007(3) 0.007(3)
C3C 0.050(4) 0.049(4) 0.016(4) -0.004(3) -0.014(3) 0.008(3)
C4C 0.045(4) 0.047(4) 0.025(4) 0.006(3) -0.011(3) 0.005(3)
C5C 0.035(3) 0.052(4) 0.030(4) 0.003(3) -0.006(3) 0.002(3)
C6C 0.034(4) 0.066(5) 0.032(4) -0.003(3) 0.009(3) 0.007(3)
C7C 0.039(4) 0.052(4) 0.031(4) -0.013(3) -0.012(3) 0.000(3)
C8C 0.030(3) 0.052(4) 0.030(4) 0.003(3) -0.007(3) -0.003(3)
C9C 0.041(4) 0.044(4) 0.026(4) -0.004(3) -0.004(3) -0.006(3)
C10C 0.035(3) 0.053(4) 0.025(4) -0.003(3) -0.006(3) -0.002(3)
C11C 0.039(4) 0.068(5) 0.028(4) -0.001(3) -0.006(3) -0.022(3)
C12C 0.043(4) 0.056(4) 0.034(4) 0.016(3) -0.007(3) -0.018(3)
C13C 0.034(3) 0.044(4) 0.024(4) 0.002(3) -0.004(3) -0.004(3)
C14C 0.029(3) 0.045(4) 0.023(3) 0.000(3) -0.001(3) -0.004(3)
C15C 0.037(3) 0.044(4) 0.022(3) -0.001(3) 0.000(3) -0.004(3)
C16C 0.046(4) 0.047(4) 0.014(3) 0.009(3) -0.006(3) -0.003(3)
C17C 0.039(3) 0.044(4) 0.030(4) -0.002(3) -0.002(3) 0.002(3)
C18C 0.043(4) 0.058(5) 0.032(4) 0.000(3) -0.002(3) -0.003(3)
C19C 0.040(4) 0.080(6) 0.025(4) 0.010(4) 0.002(3) -0.010(4)
C20C 0.053(4) 0.057(5) 0.028(4) 0.000(3) 0.000(3) -0.002(4)
C21C 0.038(4) 0.046(4) 0.045(5) -0.005(3) 0.005(3) 0.004(3)
C22C 0.033(3) 0.039(4) 0.030(4) 0.001(3) -0.003(3) -0.004(3)
C23C 0.051(4) 0.040(4) 0.045(5) 0.005(3) -0.009(4) 0.006(3)
C24C 0.062(6) 0.071(6) 0.066(7) 0.014(5) 0.002(5) 0.014(5)
C25C 0.046(5) 0.093(7) 0.061(6) 0.028(6) -0.021(5) -0.020(5)
C26C 0.058(5) 0.072(6) 0.041(5) 0.009(4) -0.028(4) -0.022(4)
C27C 0.049(4) 0.064(5) 0.034(4) 0.007(4) -0.008(3) -0.014(4)
B1C 0.032(3) 0.051(4) 0.013(3) 0.000(3) -0.003(3) 0.004(3)
B2C 0.037(4) 0.070(6) 0.017(4) 0.002(4) -0.010(3) 0.004(4)
B3C 0.022(3) 0.100(8) 0.025(4) 0.002(5) 0.000(3) 0.005(4)
B4C 0.033(4) 0.095(7) 0.015(4) 0.014(4) -0.003(3) -0.011(4)
B5C 0.036(4) 0.082(7) 0.024(4) -0.011(4) 0.003(3) -0.011(4)
B6C 0.042(4) 0.054(5) 0.022(4) 0.000(3) 0.001(3) -0.002(4)
B7C 0.036(4) 0.115(9) 0.038(5) 0.005(6) -0.009(4) 0.013(5)
B8C 0.039(5) 0.111(9) 0.034(6) -0.001(5) -0.009(4) -0.012(5)
B9C 0.053(5) 0.077(7) 0.025(4) -0.005(4) -0.007(4) -0.021(5)
B10C 0.047(5) 0.063(5) 0.023(4) -0.001(4) 0.000(4) 0.003(4)
B11C 0.043(4) 0.065(5) 0.018(4) 0.009(4) -0.007(3) -0.011(4)
N4 0.023(3) 0.040(3) 0.071(5) -0.009(3) -0.008(3) -0.001(2)
C28 0.032(3) 0.063(5) 0.068(6) -0.011(4) 0.002(4) -0.017(3)
C29 0.069(6) 0.048(5) 0.158(13) -0.020(7) -0.004(7) -0.007(5)
C30 0.031(4) 0.045(4) 0.095(8) -0.002(4) -0.014(4) 0.001(3)
C31 0.069(7) 0.097(8) 0.090(9) -0.007(7) -0.043(7) 0.002(6)
C32 0.038(4) 0.053(5) 0.098(8) -0.001(5) 0.003(4) 0.018(4)
C33 0.071(7) 0.045(6) 0.26(2) 0.007(9) -0.009(10) 0.010(5)
C34 0.054(6) 0.105(9) 0.116(12) 0.012(8) 0.016(7) -0.027(6)
C35 0.080(8) 0.152(13) 0.058(8) 0.034(8) -0.002(6) -0.030(8)
N5 0.037(3) 0.050(4) 0.088(7) -0.021(4) -0.006(4) 0.005(3)
C36 0.065(6) 0.107(9) 0.083(9) 0.025(7) -0.004(6) -0.033(6)
C37 0.083(8) 0.132(12) 0.076(9) 0.017(8) -0.006(7) -0.014(8)
C38 0.031(4) 0.043(5) 0.140(12) -0.006(5) -0.014(5) -0.006(3)
C39 0.079(7) 0.063(6) 0.144(13) -0.003(7) -0.072(8) 0.008(5)
C40 0.043(4) 0.110(9) 0.055(6) -0.024(6) -0.001(4) -0.029(5)
C41 0.111(10) 0.085(9) 0.107(10) 0.014(7) -0.015(8) -0.060(8)
C42 0.115(7) 0.118(7) 0.144(8) -0.018(6) -0.027(6) 0.023(6)
C43 0.121(10) 0.128(11) 0.211(13) -0.015(10) -0.055(10) 0.021(9)
N6 0.027(3) 0.040(3) 0.043(4) 0.004(3) 0.002(3) 0.003(2)
C44 0.025(3) 0.046(4) 0.071(6) 0.007(4) 0.001(4) -0.004(3)
C45 0.043(5) 0.090(7) 0.074(8) -0.005(6) -0.009(5) -0.007(5)
C46 0.040(3) 0.037(4) 0.037(4) 0.007(3) 0.009(3) -0.002(3)
C47 0.038(4) 0.045(4) 0.050(5) 0.001(3) -0.005(3) 0.002(3)
C48 0.068(6) 0.055(5) 0.042(5) 0.011(4) 0.022(4) 0.001(4)
C49 0.091(7) 0.072(6) 0.029(5) 0.005(4) -0.012(5) 0.010(5)
C51 0.053(5) 0.056(5) 0.078(7) -0.003(5) 0.009(5) 0.000(4)
C50 0.039(4) 0.042(4) 0.040(4) 0.000(3) -0.002(3) 0.005(3)
N7 0.024(3) 0.042(3) 0.039(4) -0.001(3) 0.006(2) -0.002(2)
C58 0.028(3) 0.044(4) 0.048(5) 0.005(3) 0.010(3) -0.004(3)
C59 0.056(5) 0.040(4) 0.089(7) 0.011(5) -0.005(5) 0.004(4)
C52 0.030(3) 0.050(4) 0.061(6) -0.008(4) 0.003(4) 0.004(3)
C53 0.047(5) 0.082(7) 0.071(7) 0.010(5) -0.013(5) -0.005(4)
C54 0.038(3) 0.026(3) 0.031(4) 0.001(3) -0.006(3) -0.001(2)
C55 0.046(4) 0.043(4) 0.036(4) -0.007(3) 0.001(3) -0.009(3)
C56 0.051(4) 0.052(4) 0.034(4) -0.012(3) 0.008(4) -0.006(3)
C57 0.073(6) 0.081(7) 0.048(6) -0.017(5) -0.016(5) 0.002(5)

loop_
_atom_type_symbol
_atom_type_description
_atom_type_scat_dispersion_real
_atom_type_scat_dispersion_imag
_atom_type_scat_source
C C 0.0148 0.0070 'International Tables Vol C Tables 4.2.6.8 and 6.1.1.4'
H H 0.0000 0.0000 'International Tables Vol C Tables 4.2.6.8 and 6.1.1.4'
B B 0.0073 0.0030 'International Tables Vol C Tables 4.2.6.8 and 6.1.1.4'
N N 0.0253 0.0136 'International Tables Vol C Tables 4.2.6.8 and 6.1.1.4'
S S 0.2924 0.4247 'International Tables Vol C Tables 4.2.6.8 and 6.1.1.4'

loop_
_geom_angle_atom_site_label_1
_geom_angle_atom_site_label_2
_geom_angle_atom_site_label_3
_geom_angle
N2 S1 N3 101.1(3)
C13 N1 C16 119.8(5)
C13 N1 C22 117.0(5)
C16 N1 C22 119.9(5)
C8 N2 S1 107.1(5)
C9 N3 S1 106.7(5)
B7 C1 H1 118.1
B8 C1 H1 117.1
B8 C1 B7 64.3(5)
B8 C1 B9 62.0(6)
B8 C1 B11 115.2(6)
B9 C1 H1 117.2
B9 C1 B7 115.1(6)
B9 C1 B11 115.4(6)
B10 C1 H1 118.1
B10 C1 B7 113.2(6)
B10 C1 B8 114.7(6)
B10 C1 B9 63.5(5)
B10 C1 B11 62.5(5)
B11 C1 H1 117.9
B11 C1 B7 61.3(5)
C3 C2 B1 177.1(8)
C2 C3 C4 178.4(9)
C3 C4 C9 120.0(7)
C5 C4 C3 124.1(7)
C5 C4 C9 115.7(7)
C4 C5 H5 119.7
C4 C5 C6 120.7(8)
C6 C5 H5 119.7
C5 C6 H6 116.8
C7 C6 C5 126.4(7)
C7 C6 H6 116.8
C6 C7 C8 115.0(7)
C6 C7 C10 122.9(6)
C8 C7 C10 122.1(6)
N2 C8 C7 127.1(6)
N2 C8 C9 112.5(6)
C7 C8 C9 120.3(6)
N3 C9 C4 125.5(7)
N3 C9 C8 112.5(6)
C4 C9 C8 121.7(6)
C11 C10 C7 120.0(6)
C15 C10 C7 121.4(6)
C15 C10 C11 118.5(6)
C10 C11 H11 119.4
C12 C11 C10 121.3(7)
C12 C11 H11 119.4
C11 C12 H12 120.1
C11 C12 C13 119.7(7)
C13 C12 H12 120.1
C12 C13 N1 121.0(6)
C14 C13 N1 120.0(6)
C14 C13 C12 118.9(6)
C13 C14 H14 119.5
C15 C14 C13 121.0(7)
C15 C14 H14 119.5
C10 C15 C14 120.5(6)
C10 C15 H15 119.7
C14 C15 H15 119.7
C17 C16 N1 120.1(3)
C17 C16 C21 120.0
C21 C16 N1 119.9(3)
C16 C17 H17 120.0
C16 C17 C18 120.0
C18 C17 H17 120.0
C17 C18 H18 120.0
C17 C18 C19 120.0
C19 C18 H18 120.0
C18 C19 H19 120.0
C20 C19 C18 120.0
C20 C19 H19 120.0
C19 C20 H20 120.0
C19 C20 C21 120.0
C21 C20 H20 120.0
C16 C21 H21 120.0
C20 C21 C16 120.0
C20 C21 H21 120.0
C23 C22 N1 122.5(6)
C27 C22 N1 115.9(6)
C27 C22 C23 121.3(7)
C22 C23 H23 120.5
C24 C23 C22 119.0(7)
C24 C23 H23 120.5
C23 C24 H24 119.9
C23 C24 C25 120.2(8)
C25 C24 H24 119.9
C24 C25 H25 119.3
C26 C25 C24 121.5(7)
C26 C25 H25 119.3
C25 C26 H26 120.8
C25 C26 C27 118.3(7)
C27 C26 H26 120.8
C22 C27 C26 119.5(7)
C22 C27 H27 120.2
C26 C27 H27 120.2
C2 B1 B2 120.2(6)
C2 B1 B3 118.7(7)
C2 B1 B4 123.4(6)
C2 B1 B5 124.2(7)
C2 B1 B6 122.3(7)
B3 B1 B2 58.7(5)
B4 B1 B2 105.5(6)
B4 B1 B3 59.4(5)
B4 B1 B5 61.4(5)
B4 B1 B6 108.3(6)
B5 B1 B2 107.7(6)
B5 B1 B3 109.5(6)
B6 B1 B2 60.0(5)
B6 B1 B3 108.2(6)
B6 B1 B5 60.2(5)
B1 B2 H2 122.3
B3 B2 B1 60.4(5)
B3 B2 H2 120.3
B3 B2 B6 108.9(6)
B6 B2 B1 59.2(5)
B6 B2 H2 121.7
B7 B2 B1 108.3(6)
B7 B2 H2 121.2
B7 B2 B3 61.2(5)
B7 B2 B6 108.4(6)
B7 B2 B11 60.3(5)
B11 B2 B1 107.7(6)
B11 B2 H2 121.2
B11 B2 B3 109.9(6)
B11 B2 B6 60.3(5)
B1 B3 H3 122.4
B1 B3 B8 104.6(7)
B2 B3 B1 60.9(5)
B2 B3 H3 121.9
B2 B3 B4 107.5(7)
B2 B3 B7 58.3(5)
B2 B3 B8 106.0(6)
B4 B3 B1 59.7(5)
B4 B3 H3 123.2
B4 B3 B7 105.4(6)
B4 B3 B8 56.7(5)
B7 B3 B1 106.5(6)
B7 B3 H3 122.9
B7 B3 B8 60.1(5)
B8 B3 H3 124.1
B1 B4 H4 121.1
B1 B4 B5 59.8(5)
B3 B4 B1 60.9(5)
B3 B4 H4 119.0
B3 B4 B5 109.4(6)
B3 B4 B9 110.8(6)
B5 B4 H4 122.5
B8 B4 B1 110.9(6)
B8 B4 B3 63.5(6)
B8 B4 H4 120.1
B8 B4 B5 107.9(6)
B8 B4 B9 59.7(6)
B9 B4 B1 107.9(6)
B9 B4 H4 121.9
B9 B4 B5 59.0(5)
B1 B5 B4 58.8(5)
B1 B5 H5A 122.5
B4 B5 H5A 123.8
B6 B5 B1 59.5(5)
B6 B5 B4 105.7(7)
B6 B5 H5A 122.1
B9 B5 B1 107.2(7)
B9 B5 B4 59.1(5)
B9 B5 H5A 121.6
B9 B5 B6 108.0(6)
B10 B5 B1 106.7(6)
B10 B5 B4 105.4(6)
B10 B5 H5A 122.7
B10 B5 B6 59.8(5)
B10 B5 B9 59.9(5)
B1 B6 B2 60.8(5)
B1 B6 B5 60.4(5)
B1 B6 H6A 121.3
B1 B6 B11 107.9(6)
B2 B6 H6A 122.1
B5 B6 B2 108.4(6)
B5 B6 H6A 121.4
B10 B6 B1 107.2(5)
B10 B6 B2 106.0(6)
B10 B6 B5 59.5(5)
B10 B6 H6A 123.1
B10 B6 B11 59.2(5)
B11 B6 B2 59.0(5)
B11 B6 B5 107.7(6)
B11 B6 H6A 122.3
C1 B7 B2 105.7(6)
C1 B7 B3 105.5(6)
C1 B7 H7 124.9
C1 B7 B8 56.8(5)
C1 B7 B11 59.3(5)
B2 B7 B3 60.4(5)
B2 B7 H7 121.6
B2 B7 B8 108.6(6)
B2 B7 B11 60.8(5)
B3 B7 H7 121.0
B3 B7 B8 61.5(5)
B8 B7 H7 122.0
B11 B7 B3 109.7(6)
B11 B7 H7 120.8
B11 B7 B8 107.4(6)
C1 B8 B3 104.7(6)
C1 B8 B4 106.0(6)
C1 B8 B7 58.8(5)
C1 B8 H8 124.2
C1 B8 B9 59.2(5)
B3 B8 H8 122.6
B4 B8 B3 59.8(5)
B4 B8 B7 106.6(6)
B4 B8 H8 122.0
B4 B8 B9 61.8(5)
B7 B8 B3 58.4(5)
B7 B8 H8 122.7
B9 B8 B3 109.5(6)
B9 B8 B7 108.3(6)
B9 B8 H8 120.0
C1 B9 B4 103.2(7)
C1 B9 B5 104.9(6)
C1 B9 B8 58.8(5)
C1 B9 H9 125.5
C1 B9 B10 57.8(5)
B4 B9 H9 122.9
B5 B9 B4 61.9(5)
B5 B9 H9 120.9
B8 B9 B4 58.4(6)
B8 B9 B5 109.2(6)
B8 B9 H9 121.7
B8 B9 B10 107.3(6)
B10 B9 B4 107.7(6)
B10 B9 B5 60.0(5)
B10 B9 H9 122.1
C1 B10 B5 105.7(6)
C1 B10 B6 106.4(6)
C1 B10 B9 58.7(5)
C1 B10 H10 123.9
C1 B10 B11 60.1(5)
B5 B10 B6 60.7(5)
B5 B10 H10 121.7
B6 B10 H10 121.6
B9 B10 B5 60.1(5)
B9 B10 B6 108.8(6)
B9 B10 H10 121.3
B11 B10 B5 109.8(6)
B11 B10 B6 60.7(5)
B11 B10 B9 109.5(7)
B11 B10 H10 120.1
C1 B11 B2 104.2(6)
C1 B11 B6 103.9(5)
C1 B11 B7 59.4(5)
C1 B11 B10 57.4(5)
C1 B11 H11A 125.3
B2 B11 B6 60.7(5)
B2 B11 H11A 122.4
B6 B11 H11A 122.3
B7 B11 B2 58.9(5)
B7 B11 B6 107.7(6)
B7 B11 B10 107.5(6)
B7 B11 H11A 121.7
B10 B11 B2 108.2(5)
B10 B11 B6 60.1(5)
B10 B11 H11A 121.8
N2A S1A N3A 100.9(3)
C16A N1A C13A 118.5(6)
C16A N1A C22A 123.2(6)
C22A N1A C13A 115.4(5)
C8A N2A S1A 106.9(5)
C9A N3A S1A 106.0(5)
B7A C1A H1A 117.2
B7A C1A B8A 61.8(5)
B7A C1A B9A 114.9(6)
B7A C1A B10A 115.8(6)
B8A C1A H1A 117.6
B8A C1A B9A 63.4(6)
B8A C1A B10A 115.1(6)
B9A C1A H1A 117.7
B9A C1A B10A 62.4(5)
B10A C1A H1A 117.5
B11A C1A H1A 116.8
B11A C1A B7A 64.4(5)
B11A C1A B8A 115.6(6)
B11A C1A B9A 115.1(6)
B11A C1A B10A 62.8(5)
C3A C2A B1A 176.8(8)
C2A C3A C4A 173.8(9)
C5A C4A C3A 121.5(7)
C5A C4A C9A 116.3(7)
C9A C4A C3A 122.1(7)
C4A C5A H5AA 118.7
C4A C5A C6A 122.6(7)
C6A C5A H5AA 118.7
C5A C6A H6AA 118.6
C7A C6A C5A 122.9(7)
C7A C6A H6AA 118.6
C6A C7A C8A 115.3(6)
C6A C7A C10A 121.9(6)
C8A C7A C10A 122.7(6)
N2A C8A C7A 126.5(6)
N2A C8A C9A 113.3(6)
C9A C8A C7A 120.1(6)
N3A C9A C4A 124.6(7)
N3A C9A C8A 112.8(6)
C4A C9A C8A 122.7(6)
C11A C10A C7A 121.5(6)
C11A C10A C15A 115.7(6)
C15A C10A C7A 122.6(6)
C10A C11A H11B 119.0
C12A C11A C10A 122.1(7)
C12A C11A H11B 119.0
C11A C12A H12A 119.5
C11A C12A C13A 121.0(7)
C13A C12A H12A 119.5
C12A C13A N1A 121.8(6)
C12A C13A C14A 118.2(6)
C14A C13A N1A 119.9(6)
C13A C14A H14A 119.5
C15A C14A C13A 120.9(6)
C15A C14A H14A 119.5
C10A C15A H15A 119.0
C14A C15A C10A 122.1(6)
C14A C15A H15A 119.0
N1A C16A C17A 121.7(7)
N1A C16A C21A 119.6(7)
C17A C16A C21A 118.7(7)
C16A C17A H17A 120.4
C16A C17A C18A 119.2(10)
C18A C17A H17A 120.4
C17A C18A H18A 119.6
C19A C18A C17A 120.8(9)
C19A C18A H18A 119.6
C18A C19A H19A 119.3
C18A C19A C20A 121.3(8)
C20A C19A H19A 119.3
C19A C20A H20A 120.3
C19A C20A C21A 119.3(10)
C21A C20A H20A 120.3
C16A C21A H21A 119.7
C20A C21A C16A 120.6(9)
C20A C21A H21A 119.7
C23A C22A N1A 124.0(6)
C23A C22A C27A 118.3(6)
C27A C22A N1A 117.7(6)
C22A C23A H23A 119.7
C24A C23A C22A 120.6(7)
C24A C23A H23A 119.7
C23A C24A H24A 118.9
C23A C24A C25A 122.2(8)
C25A C24A H24A 118.9
C24A C25A H25A 120.9
C26A C25A C24A 118.2(8)
C26A C25A H25A 120.9
C25A C26A H26A 119.4
C25A C26A C27A 121.2(8)
C27A C26A H26A 119.4
C22A C27A H27A 120.2
C26A C27A C22A 119.5(7)
C26A C27A H27A 120.2
C2A B1A B2A 119.0(6)
C2A B1A B3A 121.4(6)
C2A B1A B4A 122.3(6)
C2A B1A B5A 122.4(6)
C2A B1A B6A 120.4(6)
B2A B1A B3A 60.5(5)
B2A B1A B4A 110.5(6)
B2A B1A B5A 108.9(6)
B2A B1A B6A 60.8(5)
B3A B1A B5A 108.8(6)
B3A B1A B6A 108.7(5)
B4A B1A B3A 61.8(5)
B4A B1A B5A 59.7(5)
B4A B1A B6A 108.2(5)
B5A B1A B6A 59.4(5)
B1A B2A H2A 121.8
B1A B2A B3A 60.4(5)
B1A B2A B6A 60.8(5)
B1A B2A B7A 106.6(6)
B1A B2A B11A 106.6(6)
B3A B2A H2A 121.8
B3A B2A B6A 108.6(6)
B3A B2A B7A 58.8(5)
B3A B2A B11A 106.5(6)
B6A B2A H2A 121.8
B6A B2A B11A 58.5(5)
B7A B2A H2A 123.1
B7A B2A B6A 106.4(6)
B7A B2A B11A 59.3(5)
B11A B2A H2A 123.2
B1A B3A B2A 59.1(5)
B1A B3A H3A 123.0
B1A B3A B4A 58.6(5)
B2A B3A H3A 121.7
B2A B3A B4A 106.8(6)
B4A B3A H3A 122.3
B7A B3A B1A 107.2(6)
B7A B3A B2A 60.9(5)
B7A B3A H3A 121.6
B7A B3A B4A 107.8(6)
B8A B3A B1A 107.5(6)
B8A B3A B2A 108.8(6)
B8A B3A H3A 121.1
B8A B3A B4A 60.9(5)
B8A B3A B7A 59.9(5)
B1A B4A B3A 59.7(5)
B1A B4A H4A 121.8
B1A B4A B5A 61.3(5)
B1A B4A B8A 105.8(6)
B1A B4A B9A 108.3(6)
B3A B4A H4A 122.8
B5A B4A B3A 108.4(6)
B5A B4A H4A 120.9
B5A B4A B8A 107.5(6)
B5A B4A B9A 59.9(5)
B8A B4A B3A 57.6(5)
B8A B4A H4A 123.4
B9A B4A B3A 106.7(6)
B9A B4A H4A 121.7
B9A B4A B8A 60.2(5)
B1A B5A H5AB 122.5
B4A B5A B1A 59.0(5)
B4A B5A H5AB 121.3
B4A B5A B6A 108.5(6)
B4A B5A B9A 60.5(5)
B6A B5A B1A 60.4(5)
B6A B5A H5AB 121.3
B9A B5A B1A 107.0(6)
B9A B5A H5AB 121.9
B9A B5A B6A 108.2(6)
B10A B5A B1A 108.1(6)
B10A B5A B4A 109.2(6)
B10A B5A H5AB 121.0
B10A B5A B6A 60.2(5)
B10A B5A B9A 60.4(5)
B1A B6A B2A 58.4(5)
B1A B6A H6AB 122.7
B2A B6A H6AB 121.3
B5A B6A B1A 60.2(5)
B5A B6A B2A 107.5(6)
B5A B6A H6AB 122.2
B10A B6A B1A 107.3(5)
B10A B6A B2A 109.0(6)
B10A B6A B5A 59.4(5)
B10A B6A H6AB 121.7
B11A B6A B1A 107.1(6)
B11A B6A B2A 61.6(5)
B11A B6A B5A 107.1(6)
B11A B6A H6AB 121.7
B11A B6A B10A 59.7(5)
C1A B7A B2A 105.4(6)
C1A B7A B3A 105.8(6)
C1A B7A H7A 124.5
C1A B7A B8A 59.8(5)
C1A B7A B11A 57.6(5)
B2A B7A H7A 121.7
B2A B7A B11A 61.5(5)
B3A B7A B2A 60.3(5)
B3A B7A H7A 121.7
B3A B7A B11A 109.5(6)
B8A B7A B2A 108.4(6)
B8A B7A B3A 59.8(5)
B8A B7A H7A 121.3
B8A B7A B11A 108.3(7)
B11A B7A H7A 121.0
C1A B8A B3A 105.1(6)
C1A B8A B4A 103.9(7)
C1A B8A B7A 58.4(5)
C1A B8A H8A 125.4
C1A B8A B9A 58.4(6)
B3A B8A B4A 61.5(5)
B3A B8A H8A 121.2
B3A B8A B9A 109.2(7)
B4A B8A H8A 122.3
B7A B8A B3A 60.3(5)
B7A B8A B4A 108.7(6)
B7A B8A H8A 121.4
B7A B8A B9A 108.0(6)
B9A B8A B4A 59.4(5)
B9A B8A H8A 121.5
C1A B9A B4A 104.6(6)
C1A B9A B5A 103.9(6)
C1A B9A B8A 58.2(5)
C1A B9A H9A 125.1
C1A B9A B10A 58.9(5)
B4A B9A B8A 60.5(5)
B4A B9A H9A 122.3
B5A B9A B4A 59.6(5)
B5A B9A B8A 107.5(7)
B5A B9A H9A 123.1
B5A B9A B10A 59.5(5)
B8A B9A H9A 121.5
B10A B9A B4A 107.9(6)
B10A B9A B8A 108.0(6)
B10A B9A H9A 121.4
C1A B10A B5A 104.1(6)
C1A B10A B6A 103.3(6)
C1A B10A B9A 58.7(5)
C1A B10A H10A 125.9
C1A B10A B11A 57.4(5)
B5A B10A B6A 60.4(5)
B5A B10A B9A 60.1(5)
B5A B10A H10A 122.1
B5A B10A B11A 108.1(6)
B6A B10A H10A 122.5
B9A B10A B6A 108.2(6)
B9A B10A H10A 121.4
B11A B10A B6A 60.0(5)
B11A B10A B9A 107.4(7)
B11A B10A H10A 121.9
C1A B11A B2A 103.9(6)
C1A B11A B6A 105.4(6)
C1A B11A B7A 58.1(5)
C1A B11A B10A 59.8(5)
C1A B11A H11C 124.6
B2A B11A H11C 122.9
B6A B11A B2A 59.9(5)
B6A B11A B7A 107.5(6)
B6A B11A H11C 122.2
B7A B11A B2A 59.2(5)
B7A B11A H11C 122.1
B10A B11A B2A 108.2(6)
B10A B11A B6A 60.3(5)
B10A B11A B7A 108.3(6)
B10A B11A H11C 120.7
N2B S1B N3B 101.1(3)
C13B N1B C16B 119.3(6)
C13B N1B C22B 122.3(6)
C22B N1B C16B 115.4(5)
C8B N2B S1B 106.6(5)
C9B N3B S1B 106.2(5)
B7B C1B H1B 117.9
B7B C1B B8B 62.0(5)
B8B C1B H1B 118.2
B9B C1B H1B 117.7
B9B C1B B7B 114.3(6)
B9B C1B B8B 62.6(5)
B10B C1B H1B 117.0
B10B C1B B7B 115.3(6)
B10B C1B B8B 115.1(6)
B10B C1B B9B 63.2(5)
B11B C1B H1B 117.8
B11B C1B B7B 62.8(5)
B11B C1B B8B 114.0(6)
B11B C1B B9B 114.8(6)
B11B C1B B10B 62.9(5)
C3B C2B B1B 178.6(8)
C2B C3B C4B 174.5(7)
C3B C4B C9B 121.7(6)
C5B C4B C3B 123.9(6)
C5B C4B C9B 114.5(6)
C4B C5B H5B 118.2
C4B C5B C6B 123.6(6)
C6B C5B H5B 118.2
C5B C6B H6B 118.1
C7B C6B C5B 123.7(6)
C7B C6B H6B 118.1
C6B C7B C8B 114.3(6)
C6B C7B C10B 121.5(6)
C8B C7B C10B 124.2(6)
N2B C8B C7B 125.0(6)
N2B C8B C9B 112.6(6)
C9B C8B C7B 122.3(6)
N3B C9B C4B 125.0(6)
N3B C9B C8B 113.5(6)
C8B C9B C4B 121.5(6)
C11B C10B C7B 121.5(6)
C11B C10B C15B 116.0(6)
C15B C10B C7B 122.3(6)
C10B C11B H11D 118.2
C12B C11B C10B 123.7(7)
C12B C11B H11D 118.2
C11B C12B H12B 120.1
C11B C12B C13B 119.8(7)
C13B C12B H12B 120.1
N1B C13B C14B 120.2(6)
C12B C13B N1B 121.0(6)
C12B C13B C14B 118.7(6)
C13B C14B H14B 120.6
C15B C14B C13B 118.9(6)
C15B C14B H14B 120.6
C10B C15B H15B 118.7
C14B C15B C10B 122.6(7)
C14B C15B H15B 118.7
C17B C16B N1B 117.5(6)
C21B C16B N1B 120.6(7)
C21B C16B C17B 121.9(7)
C16B C17B H17B 120.8
C18B C17B C16B 118.3(7)
C18B C17B H17B 120.8
C17B C18B H18B 119.8
C17B C18B C19B 120.5(7)
C19B C18B H18B 119.8
C18B C19B H19B 121.2
C20B C19B C18B 117.6(8)
C20B C19B H19B 121.2
C19B C20B H20B 118.4
C21B C20B C19B 123.1(8)
C21B C20B H20B 118.4
C16B C21B H21B 120.7
C20B C21B C16B 118.5(8)
C20B C21B H21B 120.7
C23B C22B N1B 122.1(6)
C23B C22B C27B 119.9(7)
C27B C22B N1B 117.9(7)
C22B C23B H23B 121.4
C22B C23B C24B 117.2(8)
C24B C23B H23B 121.4
C23B C24B H24B 118.8
C25B C24B C23B 122.4(9)
C25B C24B H24B 118.8
C24B C25B H25B 119.2
C24B C25B C26B 121.5(8)
C26B C25B H25B 119.2
C25B C26B H26B 119.8
C25B C26B C27B 120.3(8)
C27B C26B H26B 119.8
C22B C27B H27B 120.8
C26B C27B C22B 118.4(9)
C26B C27B H27B 120.8
C2B B1B B2B 121.7(6)
C2B B1B B3B 124.9(6)
C2B B1B B4B 122.5(6)
C2B B1B B5B 121.6(6)
C2B B1B B6B 119.6(6)
B2B B1B B3B 59.7(5)
B2B B1B B6B 59.5(4)
B3B B1B B6B 106.9(5)
B4B B1B B2B 108.6(5)
B4B B1B B3B 60.0(5)
B4B B1B B6B 108.5(5)
B5B B1B B2B 106.6(6)
B5B B1B B3B 106.3(5)
B5B B1B B4B 60.0(5)
B5B B1B B6B 59.5(4)
B1B B2B H2B 121.5
B3B B2B B1B 60.2(4)
B3B B2B H2B 122.0
B3B B2B B6B 108.3(5)
B6B B2B B1B 60.9(4)
B6B B2B H2B 121.7
B7B B2B B1B 107.3(6)
B7B B2B H2B 122.3
B7B B2B B3B 58.9(5)
B7B B2B B6B 107.4(6)
B7B B2B B11B 60.2(5)
B11B B2B B1B 107.5(6)
B11B B2B H2B 122.4
B11B B2B B3B 107.1(6)
B11B B2B B6B 58.8(4)
B1B B3B H3B 122.1
B1B B3B B4B 60.0(4)
B2B B3B B1B 60.1(5)
B2B B3B H3B 121.7
B2B B3B B4B 108.9(6)
B4B B3B H3B 120.7
B7B B3B B1B 107.7(6)
B7B B3B B2B 59.4(5)
B7B B3B H3B 121.4
B7B B3B B4B 109.5(6)
B8B B3B B1B 107.9(6)
B8B B3B B2B 108.1(6)
B8B B3B H3B 121.4
B8B B3B B4B 60.7(5)
B8B B3B B7B 60.7(5)
B1B B4B B3B 60.0(5)
B1B B4B H4B 122.2
B1B B4B B9B 105.8(6)
B3B B4B H4B 123.1
B3B B4B B9B 104.9(6)
B5B B4B B1B 59.8(4)
B5B B4B B3B 106.2(6)
B5B B4B H4B 123.3
B5B B4B B9B 57.9(4)
B8B B4B B1B 105.7(6)
B8B B4B B3B 57.9(5)
B8B B4B H4B 123.8
B8B B4B B5B 104.7(6)
B8B B4B B9B 59.0(5)
B9B B4B H4B 123.6
B1B B5B B4B 60.1(4)
B1B B5B H5BA 121.3
B4B B5B H5BA 119.9
B6B B5B B1B 61.0(4)
B6B B5B B4B 109.9(5)
B6B B5B H5BA 121.4
B9B B5B B1B 108.9(5)
B9B B5B B4B 61.6(5)
B9B B5B H5BA 121.1
B9B B5B B6B 108.3(6)
B9B B5B B10B 60.6(5)
B10B B5B B1B 108.9(5)
B10B B5B B4B 110.6(6)
B10B B5B H5BA 121.0
B10B B5B B6B 59.4(5)
B1B B6B H6BA 122.1
B2B B6B B1B 59.6(4)
B2B B6B H6BA 122.2
B5B B6B B1B 59.5(4)
B5B B6B B2B 106.7(6)
B5B B6B H6BA 122.7
B10B B6B B1B 107.8(6)
B10B B6B B2B 107.9(5)
B10B B6B B5B 59.7(4)
B10B B6B H6BA 121.4
B11B B6B B1B 107.0(5)
B11B B6B B2B 59.5(4)
B11B B6B B5B 106.7(6)
B11B B6B H6BA 122.4
B11B B6B B10B 60.1(5)
C1B B7B B2B 105.1(6)
C1B B7B B3B 105.5(6)
C1B B7B H7B 124.6
C1B B7B B8B 59.5(5)
C1B B7B B11B 58.0(5)
B2B B7B H7B 121.5
B2B B7B B8B 108.9(5)
B2B B7B B11B 60.1(5)
B3B B7B B2B 61.7(5)
B3B B7B H7B 121.5
B3B B7B B8B 59.5(5)
B3B B7B B11B 109.1(6)
B8B B7B H7B 121.3
B8B B7B B11B 108.1(6)
B11B B7B H7B 121.6
C1B B8B B3B 105.0(6)
C1B B8B B4B 106.1(6)
C1B B8B B7B 58.5(5)
C1B B8B H8B 124.9
C1B B8B B9B 58.2(5)
B3B B8B B4B 61.4(5)
B3B B8B B7B 59.8(5)
B3B B8B H8B 121.6
B3B B8B B9B 109.5(6)
B4B B8B H8B 120.7
B7B B8B B4B 109.4(6)
B7B B8B H8B 121.6
B7B B8B B9B 107.8(6)
B9B B8B B4B 61.3(5)
B9B B8B H8B 121.1
C1B B9B B4B 105.6(6)
C1B B9B B5B 104.2(6)
C1B B9B B8B 59.2(5)
C1B B9B H9B 124.8
C1B B9B B10B 58.3(5)
B4B B9B H9B 121.4
B5B B9B B4B 60.5(5)
B5B B9B B8B 107.3(6)
B5B B9B H9B 122.7
B5B B9B B10B 60.4(5)
B8B B9B B4B 59.7(5)
B8B B9B H9B 121.8
B8B B9B B10B 108.2(6)
B10B B9B B4B 109.6(6)
B10B B9B H9B 120.9
C1B B10B B5B 103.4(6)
C1B B10B B6B 104.2(6)
C1B B10B B9B 58.5(5)
C1B B10B H10B 125.4
C1B B10B B11B 58.1(5)
B5B B10B B9B 59.1(5)
B5B B10B H10B 123.0
B6B B10B B5B 60.9(4)
B6B B10B B9B 108.2(6)
B6B B10B H10B 122.0
B9B B10B H10B 121.8
B11B B10B B5B 106.9(6)
B11B B10B B6B 59.3(4)
B11B B10B B9B 107.1(6)
B11B B10B H10B 122.4
C1B B11B B2B 105.7(6)
C1B B11B B6B 105.8(6)
C1B B11B B7B 59.1(5)
C1B B11B B10B 58.9(5)
C1B B11B H11E 124.4
B2B B11B B7B 59.7(5)
B2B B11B B10B 110.1(6)
B2B B11B H11E 121.3
B6B B11B B2B 61.7(4)
B6B B11B B7B 109.3(6)
B6B B11B B10B 60.6(5)
B6B B11B H11E 121.2
B7B B11B H11E 121.2
B10B B11B B7B 108.9(6)
B10B B11B H11E 120.6
N2C S1C N3C 100.3(3)
C13C N1C C16C 119.2(6)
C13C N1C C22C 123.3(6)
C22C N1C C16C 114.2(6)
C8C N2C S1C 107.0(5)
C9C N3C S1C 106.1(5)
B7C C1C H1C 117.2
B7C C1C B8C 63.8(7)
B7C C1C B11C 62.3(6)
B8C C1C H1C 116.5
B9C C1C H1C 116.2
B9C C1C B7C 116.6(7)
B9C C1C B8C 63.4(6)
B9C C1C B10C 64.1(6)
B9C C1C B11C 115.8(7)
B10C C1C H1C 117.2
B10C C1C B7C 114.9(6)
B10C C1C B8C 116.4(7)
B10C C1C B11C 62.3(6)
B11C C1C H1C 117.9
B11C C1C B8C 115.5(7)
C3C C2C B1C 177.9(8)
C2C C3C C4C 174.8(8)
C5C C4C C3C 119.8(7)
C5C C4C C9C 117.3(6)
C9C C4C C3C 122.8(7)
C4C C5C H5C 119.2
C4C C5C C6C 121.5(7)
C6C C5C H5C 119.2
C5C C6C H6C 118.8
C7C C6C C5C 122.5(7)
C7C C6C H6C 118.8
C6C C7C C8C 117.1(7)
C6C C7C C10C 119.1(7)
C8C C7C C10C 123.7(6)
N2C C8C C7C 126.7(7)
N2C C8C C9C 112.9(7)
C9C C8C C7C 120.4(6)
N3C C9C C4C 125.0(7)
N3C C9C C8C 113.8(6)
C8C C9C C4C 121.2(7)
C11C C10C C7C 120.7(7)
C11C C10C C15C 117.3(7)
C15C C10C C7C 122.1(7)
C10C C11C H11F 119.2
C10C C11C C12C 121.7(7)
C12C C11C H11F 119.2
C11C C12C H12C 119.6
C11C C12C C13C 120.8(7)
C13C C12C H12C 119.6
N1C C13C C12C 120.9(6)
C14C C13C N1C 121.8(6)
C14C C13C C12C 117.2(6)
C13C C14C H14C 119.2
C13C C14C C15C 121.5(6)
C15C C14C H14C 119.2
C10C C15C H15C 119.3
C14C C15C C10C 121.4(6)
C14C C15C H15C 119.3
C17C C16C N1C 120.3(7)
C17C C16C C21C 118.7(7)
C21C C16C N1C 120.9(7)
C16C C17C H17C 119.5
C16C C17C C18C 121.0(7)
C18C C17C H17C 119.5
C17C C18C H18C 120.3
C17C C18C C19C 119.4(8)
C19C C18C H18C 120.3
C18C C19C H19C 120.5
C20C C19C C18C 118.9(8)
C20C C19C H19C 120.6
C19C C20C H20C 118.7
C19C C20C C21C 122.5(8)
C21C C20C H20C 118.7
C16C C21C H21C 120.3
C20C C21C C16C 119.4(8)
C20C C21C H21C 120.3
N1C C22C C23C 121.3(6)
C27C C22C N1C 120.4(7)
C27C C22C C23C 118.2(7)
C22C C23C H23C 120.0
C24C C23C C22C 120.1(9)
C24C C23C H23C 120.0
C23C C24C H24C 119.5
C23C C24C C25C 120.9(10)
C25C C24C H24C 119.5
C24C C25C H25C 120.5
C26C C25C C24C 119.0(8)
C26C C25C H25C 120.5
C25C C26C H26C 119.8
C25C C26C C27C 120.4(8)
C27C C26C H26C 119.8
C22C C27C C26C 121.3(9)
C22C C27C H27C 119.4
C26C C27C H27C 119.4
C2C B1C B2C 121.3(6)
C2C B1C B3C 120.9(6)
C2C B1C B4C 120.5(6)
C2C B1C B5C 122.0(6)
C2C B1C B6C 122.0(6)
B3C B1C B2C 60.5(5)
B3C B1C B6C 108.4(6)
B4C B1C B2C 108.6(6)
B4C B1C B3C 59.4(6)
B4C B1C B6C 109.6(6)
B5C B1C B2C 108.6(6)
B5C B1C B3C 107.9(6)
B5C B1C B4C 60.7(5)
B5C B1C B6C 60.9(5)
B6C B1C B2C 59.9(5)
B1C B2C H2C 122.6
B1C B2C B3C 59.2(5)
B3C B2C H2C 122.4
B6C B2C B1C 59.8(5)
B6C B2C H2C 121.8
B6C B2C B3C 107.3(7)
B6C B2C B7C 107.6(7)
B7C B2C B1C 106.9(7)
B7C B2C H2C 122.1
B7C B2C B3C 59.8(5)
B11C B2C B1C 106.6(7)
B11C B2C H2C 122.6
B11C B2C B3C 106.6(6)
B11C B2C B6C 59.8(5)
B11C B2C B7C 59.4(5)
B1C B3C B2C 60.3(5)
B1C B3C H3C 121.8
B1C B3C B7C 107.9(6)
B2C B3C H3C 121.0
B4C B3C B1C 60.1(5)
B4C B3C B2C 109.1(6)
B4C B3C H3C 121.2
B4C B3C B7C 108.9(7)
B4C B3C B8C 60.4(6)
B7C B3C B2C 60.0(5)
B7C B3C H3C 121.5
B8C B3C B1C 108.6(8)
B8C B3C B2C 109.5(7)
B8C B3C H3C 120.7
B8C B3C B7C 60.9(6)
B1C B4C H4C 121.5
B1C B4C B5C 59.6(5)
B1C B4C B8C 108.9(7)
B1C B4C B9C 107.6(6)
B3C B4C B1C 60.6(5)
B3C B4C H4C 121.5
B3C B4C B5C 108.0(7)
B3C B4C B8C 60.2(6)
B3C B4C B9C 107.9(6)
B5C B4C H4C 122.0
B5C B4C B9C 59.7(5)
B8C B4C H4C 121.1
B8C B4C B5C 108.3(7)
B8C B4C B9C 60.2(6)
B9C B4C H4C 122.1
B1C B5C B4C 59.7(5)
B1C B5C H5CA 122.1
B1C B5C B6C 60.1(5)
B1C B5C B9C 108.1(7)
B1C B5C B10C 107.5(7)
B4C B5C H5CA 121.7
B4C B5C B6C 108.1(7)
B6C B5C H5CA 121.5
B9C B5C B4C 60.3(5)
B9C B5C H5CA 121.2
B9C B5C B6C 108.7(7)
B10C B5C B4C 108.1(7)
B10C B5C H5CA 121.9
B10C B5C B6C 59.7(5)
B10C B5C B9C 60.5(5)
B1C B6C B2C 60.3(5)
B1C B6C B5C 59.0(5)
B1C B6C H6CA 122.4
B2C B6C B5C 107.5(6)
B2C B6C H6CA 121.6
B5C B6C H6CA 122.4
B10C B6C B1C 106.5(6)
B10C B6C B2C 107.3(6)
B10C B6C B5C 59.5(5)
B10C B6C H6CA 122.5
B11C B6C B1C 107.0(6)
B11C B6C B2C 59.7(5)
B11C B6C B5C 106.7(6)
B11C B6C H6CA 122.5
B11C B6C B10C 59.3(5)
C1C B7C B2C 104.4(7)
C1C B7C B3C 102.8(8)
C1C B7C H7C 125.4
C1C B7C B8C 58.4(7)
C1C B7C B11C 59.1(5)
B2C B7C H7C 122.2
B2C B7C B8C 108.1(7)
B3C B7C B2C 60.2(5)
B3C B7C H7C 123.5
B3C B7C B8C 58.9(6)
B8C B7C H7C 121.5
B11C B7C B2C 59.7(5)
B11C B7C B3C 107.2(6)
B11C B7C H7C 121.3
B11C B7C B8C 108.4(9)
C1C B8C B3C 103.2(7)
C1C B8C B4C 103.3(7)
C1C B8C B7C 57.8(6)
C1C B8C H8C 126.2
C1C B8C B9C 57.5(6)
B3C B8C B4C 59.4(6)
B3C B8C B7C 60.1(6)
B3C B8C H8C 122.8
B3C B8C B9C 107.4(7)
B4C B8C B7C 107.4(7)
B4C B8C H8C 122.7
B4C B8C B9C 60.4(6)
B7C B8C H8C 121.9
B9C B8C B7C 106.7(7)
B9C B8C H8C 121.9
C1C B9C B4C 103.7(7)
C1C B9C B5C 103.9(7)
C1C B9C B8C 59.1(6)
C1C B9C H9C 125.3
C1C B9C B10C 58.1(5)
B4C B9C H9C 123.0
B4C B9C B10C 107.3(6)
B5C B9C B4C 60.1(5)
B5C B9C B8C 108.0(7)
B5C B9C H9C 122.5
B5C B9C B10C 59.7(5)
B8C B9C B4C 59.4(6)
B8C B9C H9C 121.3
B8C B9C B10C 108.0(8)
B10C B9C H9C 121.8
C1C B10C B5C 103.8(6)
C1C B10C B6C 105.4(7)
C1C B10C B9C 57.8(6)
C1C B10C H10C 125.1
C1C B10C B11C 59.4(5)
B5C B10C B6C 60.8(5)
B5C B10C B9C 59.8(5)
B5C B10C H10C 122.6
B6C B10C B9C 109.0(6)
B6C B10C H10C 121.5
B9C B10C H10C 121.5
B11C B10C B5C 108.4(6)
B11C B10C B6C 60.2(5)
B11C B10C B9C 108.3(7)
B11C B10C H10C 121.0
C1C B11C B2C 105.0(6)
C1C B11C B6C 104.8(6)
C1C B11C B7C 58.6(6)
C1C B11C B10C 58.3(5)
C1C B11C H11G 125.3
B2C B11C B6C 60.5(5)
B2C B11C H11G 121.7
B6C B11C H11G 121.7
B7C B11C B2C 60.9(5)
B7C B11C B6C 109.5(6)
B7C B11C H11G 120.7
B10C B11C B2C 108.9(6)
B10C B11C B6C 60.5(5)
B10C B11C B7C 108.5(7)
B10C B11C H11G 121.2
C30 N4 C28 109.9(6)
C30 N4 C32 112.6(7)
C32 N4 C28 103.2(7)
C34 N4 C28 110.6(7)
C34 N4 C30 107.7(8)
C34 N4 C32 112.9(9)
N4 C28 H28A 108.5
N4 C28 H28B 108.5
H28A C28 H28B 107.5
C29 C28 N4 115.1(7)
C29 C28 H28A 108.5
C29 C28 H28B 108.5
C28 C29 H29A 109.5
C28 C29 H29B 109.5
C28 C29 H29C 109.5
H29A C29 H29B 109.5
H29A C29 H29C 109.5
H29B C29 H29C 109.5
N4 C30 H30A 108.4
N4 C30 H30B 108.4
H30A C30 H30B 107.5
C31 C30 N4 115.4(8)
C31 C30 H30A 108.4
C31 C30 H30B 108.4
C30 C31 H31A 109.5
C30 C31 H31B 109.5
C30 C31 H31C 109.5
H31A C31 H31B 109.5
H31A C31 H31C 109.5
H31B C31 H31C 109.5
N4 C32 H32A 108.8
N4 C32 H32B 108.8
H32A C32 H32B 107.6
C33 C32 N4 114.0(9)
C33 C32 H32A 108.8
C33 C32 H32B 108.8
C32 C33 H33A 109.5
C32 C33 H33B 109.5
C32 C33 H33C 109.5
H33A C33 H33B 109.5
H33A C33 H33C 109.5
H33B C33 H33C 109.5
N4 C34 H34A 107.9
N4 C34 H34B 107.9
N4 C34 C35 117.8(9)
H34A C34 H34B 107.2
C35 C34 H34A 107.9
C35 C34 H34B 107.9
C34 C35 H35A 109.5
C34 C35 H35B 109.5
C34 C35 H35C 109.5
H35A C35 H35B 109.5
H35A C35 H35C 109.5
H35B C35 H35C 109.5
C36 N5 C38 106.0(8)
C40 N5 C36 110.2(7)
C40 N5 C38 113.8(8)
C42 N5 C36 111.0(12)
C42 N5 C38 113.8(9)
C42 N5 C40 102.1(11)
N5 C36 H36A 108.2
N5 C36 H36B 108.2
N5 C36 C37 116.3(11)
H36A C36 H36B 107.4
C37 C36 H36A 108.2
C37 C36 H36B 108.2
C36 C37 H37A 109.5
C36 C37 H37B 109.5
C36 C37 H37C 109.5
H37A C37 H37B 109.5
H37A C37 H37C 109.5
H37B C37 H37C 109.5
N5 C38 H38A 108.3
N5 C38 H38B 108.3
H38A C38 H38B 107.4
C39 C38 N5 116.0(10)
C39 C38 H38A 108.3
C39 C38 H38B 108.3
C38 C39 H39A 109.5
C38 C39 H39B 109.5
C38 C39 H39C 109.5
H39A C39 H39B 109.5
H39A C39 H39C 109.5
H39B C39 H39C 109.5
N5 C40 H40A 108.7
N5 C40 H40B 108.7
N5 C40 C41 114.1(9)
H40A C40 H40B 107.6
C41 C40 H40A 108.7
C41 C40 H40B 108.7
C40 C41 H41A 109.5
C40 C41 H41B 109.5
C40 C41 H41C 109.5
H41A C41 H41B 109.5
H41A C41 H41C 109.5
H41B C41 H41C 109.5
N5 C42 H42A 104.2
N5 C42 H42B 104.2
H42A C42 H42B 105.5
C43 C42 N5 132.0(16)
C43 C42 H42A 104.2
C43 C42 H42B 104.3
C42 C43 H43A 109.5
C42 C43 H43B 109.5
C42 C43 H43C 109.5
H43A C43 H43B 109.5
H43A C43 H43C 109.5
H43B C43 H43C 109.5
C46 N6 C44 109.1(5)
C46 N6 C48 111.1(6)
C48 N6 C44 104.5(6)
C50 N6 C44 111.5(6)
C50 N6 C46 109.2(5)
C50 N6 C48 111.2(6)
N6 C44 H44A 108.6
N6 C44 H44B 108.6
H44A C44 H44B 107.6
C45 C44 N6 114.7(7)
C45 C44 H44A 108.6
C45 C44 H44B 108.6
C44 C45 H45A 109.5
C44 C45 H45B 109.5
C44 C45 H45C 109.5
H45A C45 H45B 109.5
H45A C45 H45C 109.5
H45B C45 H45C 109.5
N6 C46 H46A 107.8
N6 C46 H46B 107.8
H46A C46 H46B 107.2
C47 C46 N6 117.9(6)
C47 C46 H46A 107.8
C47 C46 H46B 107.8
C46 C47 H47A 109.5
C46 C47 H47B 109.5
C46 C47 H47C 109.5
H47A C47 H47B 109.5
H47A C47 H47C 109.5
H47B C47 H47C 109.5
N6 C48 H48A 108.8
N6 C48 H48B 108.8
N6 C48 C49 113.6(7)
H48A C48 H48B 107.7
C49 C48 H48A 108.8
C49 C48 H48B 108.8
C48 C49 H49A 109.5
C48 C49 H49B 109.5
C48 C49 H49C 109.5
H49A C49 H49B 109.5
H49A C49 H49C 109.5
H49B C49 H49C 109.5
H51A C51 H51B 109.5
H51A C51 H51C 109.5
H51B C51 H51C 109.5
C50 C51 H51A 109.5
C50 C51 H51B 109.5
C50 C51 H51C 109.5
N6 C50 H50A 107.7
N6 C50 H50B 107.7
C51 C50 N6 118.3(7)
C51 C50 H50A 107.7
C51 C50 H50B 107.7
H50A C50 H50B 107.1
C58 N7 C54 105.9(5)
C52 N7 C58 111.4(6)
C52 N7 C54 110.8(5)
C56 N7 C58 110.4(6)
C56 N7 C52 107.5(6)
C56 N7 C54 110.9(6)
N7 C58 H58A 108.2
N7 C58 H58B 108.2
H58A C58 H58B 107.4
C59 C58 N7 116.2(6)
C59 C58 H58A 108.2
C59 C58 H58B 108.2
C58 C59 H59A 109.5
C58 C59 H59B 109.5
C58 C59 H59C 109.5
H59A C59 H59B 109.5
H59A C59 H59C 109.5
H59B C59 H59C 109.5
N7 C52 H52A 108.5
N7 C52 H52B 108.5
H52A C52 H52B 107.5
C53 C52 N7 115.2(7)
C53 C52 H52A 108.5
C53 C52 H52B 108.5
C52 C53 H53A 109.5
C52 C53 H53B 109.5
C52 C53 H53C 109.5
H53A C53 H53B 109.5
H53A C53 H53C 109.5
H53B C53 H53C 109.5
N7 C54 H54A 108.3
N7 C54 H54B 108.3
H54A C54 H54B 107.4
C55 C54 N7 115.9(6)
C55 C54 H54A 108.3
C55 C54 H54B 108.3
C54 C55 H55A 109.5
C54 C55 H55B 109.5
C54 C55 H55C 109.5
H55A C55 H55B 109.5
H55A C55 H55C 109.5
H55B C55 H55C 109.5
N7 C56 H56A 108.3
N7 C56 H56B 108.3
N7 C56 C57 116.1(7)
H56A C56 H56B 107.4
C57 C56 H56A 108.3
C57 C56 H56B 108.3
C56 C57 H57A 109.5
C56 C57 H57B 109.5
C56 C57 H57C 109.5
H57A C57 H57B 109.5
H57A C57 H57C 109.5
H57B C57 H57C 109.5

loop_
_geom_bond_atom_site_label_1
_geom_bond_atom_site_label_2
_geom_bond_distance
S1 N2 1.607(6)
S1 N3 1.607(6)
N1 C13 1.420(8)
N1 C16 1.429(6)
N1 C22 1.445(9)
N2 C8 1.353(9)
N3 C9 1.363(9)
C1 H1 1.1200
C1 B7 1.721(12)
C1 B8 1.684(12)
C1 B9 1.690(12)
C1 B10 1.673(12)
C1 B11 1.720(11)
C2 C3 1.200(11)
C2 B1 1.532(11)
C3 C4 1.418(10)
C4 C5 1.399(11)
C4 C9 1.437(10)
C5 H5 0.9500
C5 C6 1.399(11)
C6 H6 0.9500
C6 C7 1.360(11)
C7 C8 1.436(10)
C7 C10 1.494(10)
C8 C9 1.440(9)
C10 C11 1.399(9)
C10 C15 1.375(10)
C11 H11 0.9500
C11 C12 1.380(11)
C12 H12 0.9500
C12 C13 1.391(10)
C13 C14 1.385(9)
C14 H14 0.9500
C14 C15 1.384(9)
C15 H15 0.9500
C16 C17 1.3900
C16 C21 1.3900
C17 H17 0.9500
C17 C18 1.3900
C18 H18 0.9500
C18 C19 1.3900
C19 H19 0.9500
C19 C20 1.3900
C20 H20 0.9500
C20 C21 1.3900
C21 H21 0.9500
C22 C23 1.383(9)
C22 C27 1.377(10)
C23 H23 0.9500
C23 C24 1.373(11)
C24 H24 0.9500
C24 C25 1.394(13)
C25 H25 0.9500
C25 C26 1.361(12)
C26 H26 0.9500
C26 C27 1.422(11)
C27 H27 0.9500
B1 B2 1.809(11)
B1 B3 1.800(13)
B1 B4 1.778(11)
B1 B5 1.796(13)
B1 B6 1.780(11)
B2 H2 1.1200
B2 B3 1.767(12)
B2 B6 1.795(12)
B2 B7 1.729(12)
B2 B11 1.764(11)
B3 H3 1.1200
B3 B4 1.773(14)
B3 B7 1.781(11)
B3 B8 1.836(13)
B4 H4 1.1200
B4 B5 1.824(15)
B4 B8 1.715(13)
B4 B9 1.774(12)
B5 H5A 1.1200
B5 B6 1.792(11)
B5 B9 1.772(12)
B5 B10 1.772(11)
B6 H6A 1.1200
B6 B10 1.777(11)
B6 B11 1.787(11)
B7 H7 1.1200
B7 B8 1.813(13)
B7 B11 1.754(12)
B8 H8 1.1200
B8 B9 1.738(15)
B9 H9 1.1200
B9 B10 1.770(11)
B10 H10 1.1200
B10 B11 1.760(12)
B11 H11A 1.1200
S1A N2A 1.600(7)
S1A N3A 1.614(6)
N1A C13A 1.435(9)
N1A C16A 1.381(9)
N1A C22A 1.418(9)
N2A C8A 1.340(9)
N3A C9A 1.360(9)
C1A H1A 1.1200
C1A B7A 1.687(14)
C1A B8A 1.712(12)
C1A B9A 1.716(13)
C1A B10A 1.722(13)
C1A B11A 1.677(11)
C2A C3A 1.181(10)
C2A B1A 1.570(10)
C3A C4A 1.451(10)
C4A C5A 1.361(11)
C4A C9A 1.417(10)
C5A H5AA 0.9500
C5A C6A 1.442(11)
C6A H6AA 0.9500
C6A C7A 1.375(10)
C7A C8A 1.462(10)
C7A C10A 1.469(10)
C8A C9A 1.422(10)
C10A C11A 1.398(10)
C10A C15A 1.416(9)
C11A H11B 0.9500
C11A C12A 1.372(11)
C12A H12A 0.9500
C12A C13A 1.385(10)
C13A C14A 1.387(10)
C14A H14A 0.9500
C14A C15A 1.365(10)
C15A H15A 0.9500
C16A C17A 1.403(11)
C16A C21A 1.428(10)
C17A H17A 0.9500
C17A C18A 1.407(13)
C18A H18A 0.9500
C18A C19A 1.374(14)
C19A H19A 0.9500
C19A C20A 1.378(17)
C20A H20A 0.9500
C20A C21A 1.395(11)
C21A H21A 0.9500
C22A C23A 1.373(10)
C22A C27A 1.418(10)
C23A H23A 0.9500
C23A C24A 1.358(11)
C24A H24A 0.9500
C24A C25A 1.394(13)
C25A H25A 0.9500
C25A C26A 1.352(13)
C26A H26A 0.9500
C26A C27A 1.400(11)
C27A H27A 0.9500
B1A B2A 1.757(11)
B1A B3A 1.780(12)
B1A B4A 1.759(11)
B1A B5A 1.800(12)
B1A B6A 1.802(11)
B2A H2A 1.1200
B2A B3A 1.781(11)
B2A B6A 1.802(14)
B2A B7A 1.791(12)
B2A B11A 1.833(13)
B3A H3A 1.1200
B3A B4A 1.817(12)
B3A B7A 1.753(11)
B3A B8A 1.745(12)
B4A H4A 1.1200
B4A B5A 1.771(12)
B4A B8A 1.806(13)
B4A B9A 1.787(13)
B5A H5AB 1.1200
B5A B6A 1.785(11)
B5A B9A 1.777(13)
B5A B10A 1.767(12)
B6A H6AB 1.1200
B6A B10A 1.782(12)
B6A B11A 1.776(11)
B7A H7A 1.1200
B7A B8A 1.745(12)
B7A B11A 1.792(13)
B8A H8A 1.1200
B8A B9A 1.801(15)
B9A H9A 1.1200
B9A B10A 1.781(13)
B10A H10A 1.1200
B10A B11A 1.770(13)
B11A H11C 1.1200
S1B N2B 1.611(6)
S1B N3B 1.622(6)
N1B C13B 1.391(9)
N1B C16B 1.482(9)
N1B C22B 1.449(9)
N2B C8B 1.365(9)
N3B C9B 1.354(9)
C1B H1B 1.1200
C1B B7B 1.690(11)
C1B B8B 1.707(11)
C1B B9B 1.689(11)
C1B B10B 1.685(12)
C1B B11B 1.671(12)
C2B C3B 1.204(10)
C2B B1B 1.538(10)
C3B C4B 1.428(10)
C4B C5B 1.376(10)
C4B C9B 1.450(9)
C5B H5B 0.9500
C5B C6B 1.425(9)
C6B H6B 0.9500
C6B C7B 1.381(9)
C7B C8B 1.435(9)
C7B C10B 1.467(9)
C8B C9B 1.431(9)
C10B C11B 1.382(10)
C10B C15B 1.419(10)
C11B H11D 0.9500
C11B C12B 1.380(10)
C12B H12B 0.9500
C12B C13B 1.390(11)
C13B C14B 1.440(10)
C14B H14B 0.9500
C14B C15B 1.381(9)
C15B H15B 0.9500
C16B C17B 1.388(10)
C16B C21B 1.365(11)
C17B H17B 0.9500
C17B C18B 1.387(10)
C18B H18B 0.9500
C18B C19B 1.391(11)
C19B H19B 0.9500
C19B C20B 1.390(13)
C20B H20B 0.9500
C20B C21B 1.339(12)
C21B H21B 0.9500
C22B C23B 1.386(11)
C22B C27B 1.411(10)
C23B H23B 0.9500
C23B C24B 1.414(11)
C24B H24B 0.9500
C24B C25B 1.300(14)
C25B H25B 0.9500
C25B C26B 1.354(15)
C26B H26B 0.9500
C26B C27B 1.392(12)
C27B H27B 0.9500
B1B B2B 1.791(11)
B1B B3B 1.791(11)
B1B B4B 1.790(11)
B1B B5B 1.785(11)
B1B B6B 1.814(11)
B2B H2B 1.1200
B2B B3B 1.783(13)
B2B B6B 1.788(11)
B2B B7B 1.744(11)
B2B B11B 1.750(12)
B3B H3B 1.1200
B3B B4B 1.792(12)
B3B B7B 1.735(12)
B3B B8B 1.729(13)
B4B H4B 1.1200
B4B B5B 1.788(12)
B4B B8B 1.780(11)
B4B B9B 1.807(12)
B5B H5BA 1.1200
B5B B6B 1.786(11)
B5B B9B 1.741(11)
B5B B10B 1.765(12)
B6B H6BA 1.1200
B6B B10B 1.761(11)
B6B B11B 1.738(11)
B7B H7B 1.1200
B7B B8B 1.749(13)
B7B B11B 1.752(13)
B8B H8B 1.1200
B8B B9B 1.765(12)
B9B H9B 1.1200
B9B B10B 1.768(13)
B10B H10B 1.1200
B10B B11B 1.752(12)
B11B H11E 1.1200
S1C N2C 1.604(7)
S1C N3C 1.622(6)
N1C C13C 1.394(9)
N1C C16C 1.431(9)
N1C C22C 1.409(8)
N2C C8C 1.334(9)
N3C C9C 1.331(10)
C1C H1C 1.1200
C1C B7C 1.698(17)
C1C B8C 1.710(14)
C1C B9C 1.681(15)
C1C B10C 1.687(13)
C1C B11C 1.707(12)
C2C C3C 1.218(10)
C2C B1C 1.565(9)
C3C C4C 1.436(10)
C4C C5C 1.371(11)
C4C C9C 1.436(10)
C5C H5C 0.9500
C5C C6C 1.429(11)
C6C H6C 0.9500
C6C C7C 1.382(10)
C7C C8C 1.427(11)
C7C C10C 1.501(10)
C8C C9C 1.422(10)
C10C C11C 1.382(11)
C10C C15C 1.395(10)
C11C H11F 0.9500
C11C C12C 1.385(11)
C12C H12C 0.9500
C12C C13C 1.411(10)
C13C C14C 1.378(10)
C14C H14C 0.9500
C14C C15C 1.385(9)
C15C H15C 0.9500
C16C C17C 1.389(10)
C16C C21C 1.405(11)
C17C H17C 0.9500
C17C C18C 1.398(10)
C18C H18C 0.9500
C18C C19C 1.420(12)
C19C H19C 0.9500
C19C C20C 1.347(13)
C20C H20C 0.9500
C20C C21C 1.395(11)
C21C H21C 0.9500
C22C C23C 1.418(11)
C22C C27C 1.356(11)
C23C H23C 0.9500
C23C C24C 1.367(13)
C24C H24C 0.9500
C24C C25C 1.395(16)
C25C H25C 0.9500
C25C C26C 1.358(15)
C26C H26C 0.9500
C26C C27C 1.403(11)
C27C H27C 0.9500
B1C B2C 1.791(12)
B1C B3C 1.771(11)
B1C B4C 1.762(12)
B1C B5C 1.761(13)
B1C B6C 1.781(12)
B2C H2C 1.1200
B2C B3C 1.794(13)
B2C B6C 1.783(13)
B2C B7C 1.789(12)
B2C B11C 1.768(12)
B3C H3C 1.1200
B3C B4C 1.749(17)
B3C B7C 1.786(14)
B3C B8C 1.764(14)
B4C H4C 1.1200
B4C B5C 1.781(13)
B4C B8C 1.768(14)
B4C B9C 1.785(13)
B5C H5CA 1.1200
B5C B6C 1.794(14)
B5C B9C 1.774(12)
B5C B10C 1.772(13)
B6C H6CA 1.1200
B6C B10C 1.775(13)
B6C B11C 1.770(12)
B7C H7C 1.1200
B7C B8C 1.801(18)
B7C B11C 1.762(14)
B8C H8C 1.1200
B8C B9C 1.782(17)
B9C H9C 1.1200
B9C B10C 1.787(13)
B10C H10C 1.1200
B10C B11C 1.754(14)
B11C H11G 1.1200
N4 C28 1.542(11)
N4 C30 1.521(9)
N4 C32 1.539(10)
N4 C34 1.466(16)
C28 H28A 0.9900
C28 H28B 0.9900
C28 C29 1.511(14)
C29 H29A 0.9800
C29 H29B 0.9800
C29 H29C 0.9800
C30 H30A 0.9900
C30 H30B 0.9900
C30 C31 1.507(16)
C31 H31A 0.9800
C31 H31B 0.9800
C31 H31C 0.9800
C32 H32A 0.9900
C32 H32B 0.9900
C32 C33 1.453(15)
C33 H33A 0.9800
C33 H33B 0.9800
C33 H33C 0.9800
C34 H34A 0.9900
C34 H34B 0.9900
C34 C35 1.546(18)
C35 H35A 0.9800
C35 H35B 0.9800
C35 H35C 0.9800
N5 C36 1.502(16)
N5 C38 1.527(11)
N5 C40 1.443(13)
N5 C42 1.435(18)
C36 H36A 0.9900
C36 H36B 0.9900
C36 C37 1.535(17)
C37 H37A 0.9800
C37 H37B 0.9800
C37 H37C 0.9800
C38 H38A 0.9900
C38 H38B 0.9900
C38 C39 1.492(19)
C39 H39A 0.9800
C39 H39B 0.9800
C39 H39C 0.9800
C40 H40A 0.9900
C40 H40B 0.9900
C40 C41 1.548(19)
C41 H41A 0.9800
C41 H41B 0.9800
C41 H41C 0.9800
C42 H42A 0.9900
C42 H42B 0.9900
C42 C43 1.410(19)
C43 H43A 0.9800
C43 H43B 0.9800
C43 H43C 0.9800
N6 C44 1.534(9)
N6 C46 1.507(9)
N6 C48 1.526(11)
N6 C50 1.498(9)
C44 H44A 0.9900
C44 H44B 0.9900
C44 C45 1.516(14)
C45 H45A 0.9800
C45 H45B 0.9800
C45 H45C 0.9800
C46 H46A 0.9900
C46 H46B 0.9900
C46 C47 1.498(10)
C47 H47A 0.9800
C47 H47B 0.9800
C47 H47C 0.9800
C48 H48A 0.9900
C48 H48B 0.9900
C48 C49 1.537(14)
C49 H49A 0.9800
C49 H49B 0.9800
C49 H49C 0.9800
C51 H51A 0.9800
C51 H51B 0.9800
C51 H51C 0.9800
C51 C50 1.469(12)
C50 H50A 0.9900
C50 H50B 0.9900
N7 C58 1.525(9)
N7 C52 1.521(9)
N7 C54 1.541(8)
N7 C56 1.504(10)
C58 H58A 0.9900
C58 H58B 0.9900
C58 C59 1.489(11)
C59 H59A 0.9800
C59 H59B 0.9800
C59 H59C 0.9800
C52 H52A 0.9900
C52 H52B 0.9900
C52 C53 1.463(14)
C53 H53A 0.9800
C53 H53B 0.9800
C53 H53C 0.9800
C54 H54A 0.9900
C54 H54B 0.9900
C54 C55 1.481(10)
C55 H55A 0.9800
C55 H55B 0.9800
C55 H55C 0.9800
C56 H56A 0.9900
C56 H56B 0.9900
C56 C57 1.517(13)
C57 H57A 0.9800
C57 H57B 0.9800
C57 H57C 0.9800

loop_
_smtbx_masks_void_nr
_smtbx_masks_void_average_x
_smtbx_masks_void_average_y
_smtbx_masks_void_average_z
_smtbx_masks_void_volume
_smtbx_masks_void_count_electrons
1 -0.063 -0.001 -0.001 401.7 77.2
2 0.063 0.001 0.499 401.7 77.5
3 0.109 0.687 0.773 8.0 0.0
4 0.437 0.501 -0.001 401.7 77.3
5 0.391 0.188 0.273 8.0 0.0
6 0.563 0.499 0.499 401.7 77.3
7 0.609 0.812 0.773 8.0 0.0
8 0.891 0.312 0.273 8.0 0.0
